data_4129461
loop_
_publ_author_name
'Pan, Fangfang'
'Beyeh, Ngong Kodiah'
'Rissanen, Kari'

_publ_section_title
;
 Concerted Halogen-Bonded Networks with N-Alkyl Ammonium Resorcinarene
 Bromides: From Dimeric Dumbbell to Capsular Architectures.
;
_journal_issue 32
_journal_name_full 'Journal of the American Chemical Society'
_journal_page_first 10406
_journal_page_last 10413
_journal_paper_doi 10.1021/jacs.5b06590
_journal_volume 137
_journal_year 2015
_chemical_formula_moiety '4(Br), C68 H112 N4 O8, C4 F8 I2, C4 H8 O2, C H Cl3'
_chemical_formula_sum 'C77 H121 Br4 Cl3 F8 I2 N4 O10'
_chemical_formula_weight 2094.56
_space_group_crystal_system triclinic
_space_group_IT_number 2
_space_group_name_Hall '-P 1'
_space_group_name_H-M_alt 'P -1'
_atom_sites_solution_hydrogens geom
_atom_sites_solution_primary iterative
_audit_creation_date 2015-02-23
_audit_creation_method
;
Olex2 1.2
(compiled 2014.05.21 svn.r2940 for OlexSys, GUI svn.r4846)
;
_cell_angle_alpha 77.6713(14)
_cell_angle_beta 89.4968(15)
_cell_angle_gamma 82.9410(14)
_cell_formula_units_Z 4
_cell_length_a 12.4020(2)
_cell_length_b 22.5922(3)
_cell_length_c 33.1865(6)
_cell_measurement_reflns_used 26237
_cell_measurement_temperature 123.01(10)
_cell_measurement_theta_max 76.5400
_cell_measurement_theta_min 3.7840
_cell_volume 9013.7(3)
_computing_cell_refinement
;
CrysAlisPro, Agilent Technologies,
Version 1.171.37.35 (release 13-08-2014 CrysAlis171 .NET)
(compiled Aug 13 2014,18:06:01)
;
_computing_data_collection
;
CrysAlisPro, Agilent Technologies,
Version 1.171.37.35 (release 13-08-2014 CrysAlis171 .NET)
(compiled Aug 13 2014,18:06:01)
;
_computing_data_reduction
;
CrysAlisPro, Agilent Technologies,
Version 1.171.37.35 (release 13-08-2014 CrysAlis171 .NET)
(compiled Aug 13 2014,18:06:01)
;
_computing_molecular_graphics 'Olex2 (Dolomanov et al., 2009)'
_computing_publication_material 'Olex2 (Dolomanov et al., 2009)'
_computing_structure_refinement 'ShelXL (Sheldrick, 2008)'
_computing_structure_solution
;
Superflip (Palatinus & Chapuis, 2007;Palatinus & van der Lee, 2008;
Palatinus et al., 2012)
;
_diffrn_ambient_environment N~2~
_diffrn_ambient_temperature 123.01(10)
_diffrn_detector 'CCD plate'
_diffrn_detector_area_resol_mean 10.3953
_diffrn_detector_type Atlas
_diffrn_measured_fraction_theta_full 0.999
_diffrn_measured_fraction_theta_max 0.971
_diffrn_measurement_details
;
#__ type_ start__ end____ width___ exp.time_
  1 omega   90.00  145.00   1.0000    4.0000
omega____ theta____ kappa____ phi______ frames
    -      112.0000   45.0000    0.0000 55

#__ type_ start__ end____ width___ exp.time_
  2 omega   62.00   99.00   1.0000    4.0000
omega____ theta____ kappa____ phi______ frames
    -      112.0000  -45.0000 -120.0000 37

#__ type_ start__ end____ width___ exp.time_
  3 omega   57.00   84.00   1.0000    4.0000
omega____ theta____ kappa____ phi______ frames
    -      112.0000  -30.0000  -60.0000 27

#__ type_ start__ end____ width___ exp.time_
  4 omega   42.00   83.00   1.0000    4.0000
omega____ theta____ kappa____ phi______ frames
    -      112.0000  -45.0000   30.0000 41

#__ type_ start__ end____ width___ exp.time_
  5 omega   46.00  106.00   1.0000    4.0000
omega____ theta____ kappa____ phi______ frames
    -      112.0000  -94.0000   60.0000 60

#__ type_ start__ end____ width___ exp.time_
  6 omega   41.00  116.00   1.0000    4.0000
omega____ theta____ kappa____ phi______ frames
    -      112.0000  -77.0000  150.0000 75

#__ type_ start__ end____ width___ exp.time_
  7 omega   37.00   91.00   1.0000    4.0000
omega____ theta____ kappa____ phi______ frames
    -      112.0000  -30.0000  120.0000 54

#__ type_ start__ end____ width___ exp.time_
  8 omega   38.00  113.00   1.0000    4.0000
omega____ theta____ kappa____ phi______ frames
    -      112.0000 -111.0000   30.0000 75

#__ type_ start__ end____ width___ exp.time_
  9 omega   79.00  106.00   1.0000    4.0000
omega____ theta____ kappa____ phi______ frames
    -      112.0000 -111.0000  -90.0000 27

#__ type_ start__ end____ width___ exp.time_
 10 omega   46.00   95.00   1.0000    4.0000
omega____ theta____ kappa____ phi______ frames
    -      112.0000  -45.0000 -180.0000 49

#__ type_ start__ end____ width___ exp.time_
 11 omega   30.00   95.00   1.0000    4.0000
omega____ theta____ kappa____ phi______ frames
    -      112.0000  -94.0000  -60.0000 65

#__ type_ start__ end____ width___ exp.time_
 12 omega   36.00   82.00   1.0000    1.0000
omega____ theta____ kappa____ phi______ frames
    -       41.9013 -125.0000   60.0000 46

#__ type_ start__ end____ width___ exp.time_
 13 omega   36.00  116.00   1.0000    4.0000
omega____ theta____ kappa____ phi______ frames
    -      112.0000 -111.0000  150.0000 80

#__ type_ start__ end____ width___ exp.time_
 14 omega   24.00  172.00   1.0000    4.0000
omega____ theta____ kappa____ phi______ frames
    -      112.0000    0.0000  -30.0000 148

#__ type_ start__ end____ width___ exp.time_
 15 omega  143.00  175.00   1.0000    4.0000
omega____ theta____ kappa____ phi______ frames
    -      112.0000   77.0000 -180.0000 32

#__ type_ start__ end____ width___ exp.time_
 16 omega   59.00  103.00   1.0000    4.0000
omega____ theta____ kappa____ phi______ frames
    -      112.0000  178.0000 -120.0000 44

#__ type_ start__ end____ width___ exp.time_
 17 omega  -41.00   -3.00   1.0000    1.0000
omega____ theta____ kappa____ phi______ frames
    -      -41.9013   37.0000 -180.0000 38

#__ type_ start__ end____ width___ exp.time_
 18 omega  -29.00   31.00   1.0000    1.0000
omega____ theta____ kappa____ phi______ frames
    -      -41.9013   37.0000 -150.0000 60

#__ type_ start__ end____ width___ exp.time_
 19 omega  -49.00   28.00   1.0000    1.0000
omega____ theta____ kappa____ phi______ frames
    -      -41.9013   37.0000    0.0000 77

#__ type_ start__ end____ width___ exp.time_
 20 omega   43.00   98.00   1.0000    1.0000
omega____ theta____ kappa____ phi______ frames
    -       41.9013 -125.0000 -120.0000 55

#__ type_ start__ end____ width___ exp.time_
 21 omega -109.00  -19.00   1.0000    1.0000
omega____ theta____ kappa____ phi______ frames
    -      -41.9013  -37.0000   30.0000 90

#__ type_ start__ end____ width___ exp.time_
 22 omega -106.00  -69.00   1.0000    1.0000
omega____ theta____ kappa____ phi______ frames
    -      -41.9013 -146.0000  146.0000 37
;
_diffrn_measurement_device 'four-circle diffractometer'
_diffrn_measurement_device_type 'SuperNova, Dual, Cu at zero, Atlas'
_diffrn_measurement_method '\w scans'
_diffrn_orient_matrix_UB_11 -0.0203141000
_diffrn_orient_matrix_UB_12 0.0204182000
_diffrn_orient_matrix_UB_13 -0.0469291000
_diffrn_orient_matrix_UB_21 -0.1225701000
_diffrn_orient_matrix_UB_22 -0.0029096000
_diffrn_orient_matrix_UB_23 0.0064171000
_diffrn_orient_matrix_UB_31 -0.0153561000
_diffrn_orient_matrix_UB_32 0.0672500000
_diffrn_orient_matrix_UB_33 0.0038847000
_diffrn_radiation_monochromator mirror
_diffrn_radiation_probe x-ray
_diffrn_radiation_type CuK\a
_diffrn_radiation_wavelength 1.54184
_diffrn_reflns_av_R_equivalents 0.0333
_diffrn_reflns_av_unetI/netI 0.0478
_diffrn_reflns_Laue_measured_fraction_full 0.999
_diffrn_reflns_Laue_measured_fraction_max 0.971
_diffrn_reflns_limit_h_max 15
_diffrn_reflns_limit_h_min -15
_diffrn_reflns_limit_k_max 27
_diffrn_reflns_limit_k_min -21
_diffrn_reflns_limit_l_max 41
_diffrn_reflns_limit_l_min -39
_diffrn_reflns_number 70359
_diffrn_reflns_point_group_measured_fraction_full 0.999
_diffrn_reflns_point_group_measured_fraction_max 0.971
_diffrn_reflns_theta_full 67.684
_diffrn_reflns_theta_max 76.909
_diffrn_reflns_theta_min 3.592
_diffrn_source 'sealed X-ray tube'
_diffrn_source_type 'SuperNova (Cu) X-ray Source'
_exptl_absorpt_coefficient_mu 8.966
_exptl_absorpt_correction_T_max 0.387
_exptl_absorpt_correction_T_min 0.192
_exptl_absorpt_correction_type analytical
_exptl_absorpt_process_details
;
CrysAlisPro, Agilent Technologies,
Version 1.171.37.35 (release 13-08-2014 CrysAlis171 .NET)
(compiled Aug 13 2014,18:06:01)
Analytical numeric absorption correction using a multifaceted crystal
			model based on expressions derived by R.C. Clark & J.S. Reid.
(Clark, R. C. & Reid, J. S. (1995). Acta Cryst. A51, 887-897)
Empirical absorption correction using spherical harmonics,
 implemented in SCALE3 ABSPACK scaling algorithm.
;
_exptl_crystal_colour colourless
_exptl_crystal_colour_primary colourless
_exptl_crystal_density_diffrn 1.543
_exptl_crystal_description block
_exptl_crystal_F_000 4240
_exptl_crystal_size_max 0.3176
_exptl_crystal_size_mid 0.2265
_exptl_crystal_size_min 0.1639
_refine_diff_density_max 2.229
_refine_diff_density_min -1.334
_refine_diff_density_rms 0.121
_refine_ls_extinction_method none
_refine_ls_goodness_of_fit_ref 1.025
_refine_ls_hydrogen_treatment constr
_refine_ls_matrix_type full
_refine_ls_number_parameters 2042
_refine_ls_number_reflns 36988
_refine_ls_number_restraints 84
_refine_ls_restrained_S_all 1.033
_refine_ls_R_factor_all 0.0624
_refine_ls_R_factor_gt 0.0527
_refine_ls_shift/su_max 0.001
_refine_ls_shift/su_mean 0.000
_refine_ls_structure_factor_coef Fsqd
_refine_ls_weighting_details 'w=1/[\s^2^(Fo^2^)+(0.0712P)^2^+18.8574P] where P=(Fo^2^+2Fc^2^)/3'
_refine_ls_weighting_scheme calc
_refine_ls_wR_factor_gt 0.1364
_refine_ls_wR_factor_ref 0.1452
_reflns_Friedel_coverage 0.000
_reflns_number_gt 31248
_reflns_number_total 36988
_reflns_threshold_expression 'I > 2\s(I)'
_cod_data_source_file ja5b06590_si_006.cif
_cod_data_source_block 6-CHCl3@2-5_1
_cod_original_cell_volume 9013.8(3)
_cod_database_code 4129461
_shelxl_version_number 2013-4
_chemical_oxdiff_formula 'C80 H80 O8 N4 Br4 F8 I2 Cl3'
_shelx_space_group_comment
;
The symmetry employed for this shelxl refinement is uniquely defined
by the following loop, which should always be used as a source of
symmetry information in preference to the above space-group names.
They are only intended as comments.
;
_reflns_odcompleteness_completeness 99.89
_reflns_odcompleteness_iscentric 1
_reflns_odcompleteness_theta 66.97
_olex2_refinement_description
;
1. Fixed Uiso
 At 1.2 times of:
  All C(H) groups, All C(H,H) groups, All C(H,H,H,H) groups, All N(H,H) groups
 At 1.5 times of:
  All C(H,H,H) groups, All C(H,H,H,H,H,H) groups, All O(H) groups
2. Restrained distances
 C59-C60 \\sim C59-C60B \\sim C62-C63 \\sim C62B-C63 \\sim C81-C82 \\sim
C81-C82B \\sim C84-C85 \\sim C84B-
 C85 \\sim C83B-C84B
 with sigma of 0.01
3. Uiso/Uaniso restraints and constraints
Uanis(C82) \\sim Ueq, Uanis(C82B) \\sim Ueq: with sigma of 0.01 and sigma for
terminal atoms of 0.02
Uanis(F15) \\sim Ueq, Uanis(F16) \\sim Ueq, Uanis(Cl1B) \\sim Ueq, Uanis(C60)
\\sim Ueq, Uanis(C60B) \\sim Ueq, Uanis(Cl1) \\sim Ueq: with sigma of 0.005 and
sigma for terminal atoms of 0.01
4. Others
 Sof(H59C)=Sof(H59D)=Sof(C60B)=Sof(H60C)=Sof(H60D)=Sof(C61B)=Sof(H61C)=
 Sof(H61D)=Sof(C62B)=Sof(H62C)=Sof(H62D)=Sof(H63C)=Sof(H63D)=1-FVAR(1)
 Sof(H59A)=Sof(H59B)=Sof(C60)=Sof(H60A)=Sof(H60B)=Sof(C61)=Sof(H61A)=Sof(H61B)=
 Sof(C62)=Sof(H62A)=Sof(H62B)=Sof(H63A)=Sof(H63B)=FVAR(1)
 Sof(H81C)=Sof(H81D)=Sof(C82B)=Sof(H82C)=Sof(H82D)=Sof(C83B)=Sof(H83C)=
 Sof(H83D)=Sof(C84B)=Sof(H84C)=Sof(H84D)=Sof(H85D)=Sof(H85E)=Sof(H85F)=1-FVAR(2)
 Sof(H81A)=Sof(H81B)=Sof(C82)=Sof(H82A)=Sof(H82B)=Sof(C83)=Sof(H83A)=Sof(H83B)=
 Sof(C84)=Sof(H84A)=Sof(H84B)=Sof(H85A)=Sof(H85B)=Sof(H85C)=FVAR(2)
 Sof(H15C)=Sof(Cl1B)=1-FVAR(3)
 Sof(H153)=Sof(Cl1)=FVAR(3)
5.a Ternary CH refined with riding coordinates:
 C14(H14D), C31(H31), C48(H48), C65(H65), C86(H86), C103(H103), C120(H120),
 C137(H137), C153(H153), C153(H15C), C154(H154)
5.b Secondary CH2 refined with riding coordinates:
 C7(H7C,H7D), C8(H8C,H8D), C9(H9A,H9B), C10(H10O,H10P), C11(H11P,H11Q),
 C12(H12H,H12I), C15(H15A,H15B), C16(H16A,H16B), C24(H24A,H24B), C25(H25A,H25B),
  C26(H26A,H26B), C27(H27A,H27B), C28(H28A,H28B), C29(H29A,H29B), C32(H32A,
 H32B), C33(H33A,H33B), C41(H41A,H41B), C42(H42A,H42B), C43(H43A,H43B),
 C44(H44A,H44B), C45(H45A,H45B), C46(H46A,H46B), C49(H49A,H49B), C50(H50A,H50B),
  C58(H58A,H58B), C59(H59A,H59B), C59(H59C,H59D), C60(H60A,H60B), C60B(H60C,
 H60D), C61(H61A,H61B), C61B(H61C,H61D), C62(H62A,H62B), C62B(H62C,H62D),
 C63(H63A,H63B), C63(H63C,H63D), C66(H66A,H66B), C67(H67A,H67B), N1(H1A,H1B),
 N2(H2A,H2B), N3(H3A,H3B), N4(H4A,H4B), C79(H79A,H79B), C80(H80A,H80B),
 C81(H81A,H81B), C81(H81C,H81D), C82(H82A,H82B), C82B(H82C,H82D), C83(H83A,
 H83B), C83B(H83C,H83D), C84(H84A,H84B), C84B(H84C,H84D), C87(H87A,H87B),
 C88(H88A,H88B), C96(H96A,H96B), C97(H97A,H97B), C98(H98A,H98B), C99(H99A,H99B),
  C100(H10A,H10B), C101(H10C,H10D), C104(H10H,H10I), C105(H10J,H10K), C113(H11A,
 H11B), C114(H11C,H11D), C115(H11E,H11F), C116(H11G,H11H), C117(H11I,H11J),
 C118(H11K,H11L), C121(H12A,H12B), C122(H12C,H12D), C130(H13A,H13B), C131(H13C,
 H13D), C132(H13E,H13F), C133(H13G,H13H), C134(H13I,H13J), C135(H13K,H13L),
 C138(H13P,H13Q), C139(H13R,H13S), N5(H5A,H5B), N6(H6A,H6B), N7(H7A,H7B),
 N8(H8A,H8B), C69(H69A,H69B), C70(H70A,H70B), C71(H71A,H71B), C72(H72A,H72B),
 C141(H14E,H14F), C142(H14G,H14H), C143(H14I,H14J), C144(H14K,H14L)
5.c Me refined with riding coordinates:
 C85(H85A,H85B,H85C), C85(H85D,H85E,H85F)
5.d Aromatic/amide H refined with riding coordinates:
 C6(H6), C23(H23), C40(H40), C57(H57), C78(H78), C95(H95), C112(H112),
 C129(H129)
5.e Idealised Me refined as rotating group:
 C13(H13T,H13U,H13V), C17(H17A,H17B,H17C), C30(H30A,H30B,H30C), C34(H34A,H34B,
 H34C), C47(H47A,H47B,H47C), C51(H51A,H51B,H51C), C64(H64A,H64B,H64C), C68(H68A,
 H68B,H68C), C89(H89A,H89B,H89C), C102(H10E,H10F,H10G), C106(H10L,H10M,H10N),
 C119(H11M,H11N,H11O), C123(H12E,H12F,H12G), C136(H13M,H13N,H13O), C140(H14A,
 H14B,H14C)
5.f Idealised tetrahedral OH refined as rotating group:
 O1(H1), O2(H2), O3(H3), O4(H4), O5(H5), O6(H6C), O7(H7), O8(H8), O11(H11),
 O12(H12), O13(H13), O14(H14), O15(H15), O16(H16), O17(H17), O18(H18)
;
_olex2_submission_special_instructions 'No special instructions were received'

loop_
_space_group_symop_operation_xyz
'x, y, z'
'-x, -y, -z'

loop_
_atom_site_label
_atom_site_type_symbol
_atom_site_fract_x
_atom_site_fract_y
_atom_site_fract_z
_atom_site_U_iso_or_equiv
_atom_site_adp_type
_atom_site_occupancy
_atom_site_site_symmetry_order
_atom_site_calc_flag
_atom_site_refinement_flags_posn
_atom_site_refinement_flags_adp
_atom_site_refinement_flags_occupancy
_atom_site_disorder_assembly
_atom_site_disorder_group
Br3 Br 0.33793(4) 0.28444(2) 0.47126(2) 0.03623(11) Uani 1 1 d . . . . .
C1 C 0.9250(3) 0.14431(16) 0.60244(11) 0.0180(7) Uani 1 1 d . . . . .
C2 C 0.9530(3) 0.13357(16) 0.56325(11) 0.0180(7) Uani 1 1 d . . . . .
C3 C 0.8953(3) 0.09655(16) 0.54465(11) 0.0185(7) Uani 1 1 d . . . . .
C4 C 0.8090(3) 0.06972(16) 0.56588(11) 0.0174(7) Uani 1 1 d . . . . .
C5 C 0.7787(3) 0.07910(16) 0.60484(11) 0.0171(7) Uani 1 1 d . . . . .
C6 C 0.8388(3) 0.11690(17) 0.62210(11) 0.0186(7) Uani 1 1 d . . . . .
H6 H 0.8197 0.1239 0.6480 0.022 Uiso 1 1 calc R . . . .
C7 C 0.9266(3) 0.08275(17) 0.50356(12) 0.0199(7) Uani 1 1 d . . . . .
H7C H 0.9456 0.0390 0.5067 0.024 Uiso 1 1 calc R . . . .
H7D H 0.9903 0.1023 0.4940 0.024 Uiso 1 1 calc R . . . .
C8 C 0.8700(3) 0.10343(17) 0.42855(11) 0.0215(7) Uani 1 1 d . . . . .
H8C H 0.9166 0.1350 0.4194 0.026 Uiso 1 1 calc R . . . .
H8D H 0.8056 0.1130 0.4108 0.026 Uiso 1 1 calc R . . . .
C9 C 0.9293(4) 0.04269(19) 0.42379(13) 0.0277(8) Uani 1 1 d . . . . .
H9A H 0.8870 0.0105 0.4365 0.033 Uiso 1 1 calc R . . . .
H9B H 0.9985 0.0358 0.4385 0.033 Uiso 1 1 calc R . . . .
C10 C 0.9499(4) 0.0387(2) 0.37883(13) 0.0311(9) Uani 1 1 d . . . . .
H10O H 0.9902 0.0718 0.3662 0.037 Uiso 1 1 calc R . . . .
H10P H 0.9958 0.0007 0.3787 0.037 Uiso 1 1 calc R . . . .
C11 C 0.8501(4) 0.0413(2) 0.35225(13) 0.0329(9) Uani 1 1 d . . . . .
H11P H 0.8079 0.0811 0.3495 0.040 Uiso 1 1 calc R . . . .
H11Q H 0.8730 0.0370 0.3249 0.040 Uiso 1 1 calc R . . . .
C12 C 0.7786(4) -0.0071(2) 0.36911(14) 0.0354(10) Uani 1 1 d . . . . .
H12H H 0.7432 0.0022 0.3936 0.042 Uiso 1 1 calc R . . . .
H12I H 0.8233 -0.0462 0.3772 0.042 Uiso 1 1 calc R . . . .
C13 C 0.6925(5) -0.0119(2) 0.33802(17) 0.0410(11) Uani 1 1 d . . . . .
H13T H 0.7269 -0.0188 0.3131 0.061 Uiso 1 1 calc GR . . . .
H13U H 0.6435 0.0253 0.3320 0.061 Uiso 1 1 calc GR . . . .
H13V H 0.6528 -0.0454 0.3493 0.061 Uiso 1 1 calc GR . . . .
C14 C 0.6849(3) 0.04969(17) 0.62712(11) 0.0190(7) Uani 1 1 d . . . . .
H14D H 0.6843 0.0104 0.6192 0.023 Uiso 1 1 calc R . . . .
C15 C 0.6972(3) 0.03590(18) 0.67443(11) 0.0219(7) Uani 1 1 d . . . . .
H15A H 0.7693 0.0148 0.6823 0.026 Uiso 1 1 calc R . . . .
H15B H 0.6906 0.0741 0.6837 0.026 Uiso 1 1 calc R . . . .
C16 C 0.6130(4) -0.0029(2) 0.69602(13) 0.0307(9) Uani 1 1 d . . . . .
H16A H 0.6196 -0.0412 0.6868 0.037 Uiso 1 1 calc R . . . .
H16B H 0.5409 0.0182 0.6882 0.037 Uiso 1 1 calc R . . . .
C17 C 0.6260(5) -0.0164(3) 0.74297(15) 0.0439(12) Uani 1 1 d . . . . .
H17A H 0.6983 -0.0358 0.7508 0.066 Uiso 1 1 calc GR . . . .
H17B H 0.5743 -0.0429 0.7552 0.066 Uiso 1 1 calc GR . . . .
H17C H 0.6137 0.0212 0.7524 0.066 Uiso 1 1 calc GR . . . .
C18 C 0.5764(3) 0.08817(16) 0.61205(11) 0.0173(7) Uani 1 1 d . . . . .
C19 C 0.5101(3) 0.07166(16) 0.58361(11) 0.0180(7) Uani 1 1 d . . . . .
C20 C 0.4106(3) 0.10597(17) 0.56987(12) 0.0196(7) Uani 1 1 d . . . . .
C21 C 0.3765(3) 0.15755(17) 0.58626(13) 0.0212(7) Uani 1 1 d . . . . .
C22 C 0.4402(3) 0.17571(18) 0.61488(12) 0.0219(7) Uani 1 1 d . . . . .
C23 C 0.5403(3) 0.14089(17) 0.62626(12) 0.0195(7) Uani 1 1 d . . . . .
H23 H 0.5853 0.1535 0.6442 0.023 Uiso 1 1 calc R . . . .
C24 C 0.3360(3) 0.09074(17) 0.53913(12) 0.0210(7) Uani 1 1 d . . . . .
H24A H 0.3533 0.0480 0.5381 0.025 Uiso 1 1 calc R . . . .
H24B H 0.2616 0.0968 0.5482 0.025 Uiso 1 1 calc R . . . .
C25 C 0.2635(3) 0.11690(18) 0.46729(12) 0.0231(7) Uani 1 1 d . . . . .
H25A H 0.1910 0.1315 0.4750 0.028 Uiso 1 1 calc R . . . .
H25B H 0.2673 0.0732 0.4695 0.028 Uiso 1 1 calc R . . . .
C26 C 0.2826(4) 0.1475(2) 0.42297(13) 0.0292(8) Uani 1 1 d . . . . .
H26A H 0.3565 0.1347 0.4157 0.035 Uiso 1 1 calc R . . . .
H26B H 0.2743 0.1914 0.4204 0.035 Uiso 1 1 calc R . . . .
C27 C 0.2036(4) 0.13155(19) 0.39301(13) 0.0279(8) Uani 1 1 d . . . . .
H27A H 0.2073 0.0875 0.3972 0.033 Uiso 1 1 calc R . . . .
H27B H 0.1301 0.1475 0.3987 0.033 Uiso 1 1 calc R . . . .
C28 C 0.2297(4) 0.1579(2) 0.34844(15) 0.0345(10) Uani 1 1 d . . . . .
H28A H 0.3049 0.1439 0.3437 0.041 Uiso 1 1 calc R . . . .
H28B H 0.2225 0.2021 0.3443 0.041 Uiso 1 1 calc R . . . .
C29 C 0.1583(4) 0.1411(2) 0.31660(15) 0.0376(10) Uani 1 1 d . . . . .
H29A H 0.0835 0.1578 0.3197 0.045 Uiso 1 1 calc R . . . .
H29B H 0.1615 0.0970 0.3216 0.045 Uiso 1 1 calc R . . . .
C30 C 0.1937(5) 0.1653(3) 0.27208(17) 0.0481(13) Uani 1 1 d . . . . .
H30A H 0.1481 0.1526 0.2531 0.072 Uiso 1 1 calc GR . . . .
H30B H 0.2679 0.1493 0.2689 0.072 Uiso 1 1 calc GR . . . .
H30C H 0.1871 0.2091 0.2665 0.072 Uiso 1 1 calc GR . . . .
C31 C 0.4005(3) 0.22991(18) 0.63441(13) 0.0236(8) Uani 1 1 d . . . . .
H31 H 0.3221 0.2394 0.6288 0.028 Uiso 1 1 calc R . . . .
C32 C 0.4163(3) 0.2139(2) 0.68149(14) 0.0275(8) Uani 1 1 d . . . . .
H32A H 0.4932 0.2029 0.6882 0.033 Uiso 1 1 calc R . . . .
H32B H 0.3914 0.2495 0.6925 0.033 Uiso 1 1 calc R . . . .
C33 C 0.3557(4) 0.1619(2) 0.70168(15) 0.0359(10) Uani 1 1 d . . . . .
H33A H 0.3813 0.1261 0.6909 0.043 Uiso 1 1 calc R . . . .
H33B H 0.2790 0.1726 0.6947 0.043 Uiso 1 1 calc R . . . .
C34 C 0.3703(5) 0.1461(3) 0.74896(16) 0.0427(11) Uani 1 1 d . . . . .
H34A H 0.4450 0.1311 0.7561 0.064 Uiso 1 1 calc GR . . . .
H34B H 0.3252 0.1153 0.7606 0.064 Uiso 1 1 calc GR . . . .
H34C H 0.3498 0.1821 0.7597 0.064 Uiso 1 1 calc GR . . . .
C35 C 0.4526(3) 0.28604(18) 0.61326(13) 0.0237(8) Uani 1 1 d . . . . .
C36 C 0.4085(3) 0.32153(18) 0.57571(14) 0.0239(8) Uani 1 1 d . . . . .
C37 C 0.4581(3) 0.37045(17) 0.55418(13) 0.0237(8) Uani 1 1 d . . . . .
C38 C 0.5541(3) 0.38371(17) 0.57017(13) 0.0230(8) Uani 1 1 d . . . . .
C39 C 0.5990(3) 0.35130(17) 0.60785(13) 0.0216(7) Uani 1 1 d . . . . .
C40 C 0.5463(3) 0.30288(17) 0.62851(12) 0.0213(7) Uani 1 1 d . . . . .
H40 H 0.5750 0.2806 0.6538 0.026 Uiso 1 1 calc R . . . .
C41 C 0.4162(3) 0.40912(18) 0.51321(14) 0.0281(9) Uani 1 1 d . . . . .
H41A H 0.3410 0.4038 0.5090 0.034 Uiso 1 1 calc R . . . .
H41B H 0.4197 0.4519 0.5129 0.034 Uiso 1 1 calc R . . . .
C42 C 0.4761(4) 0.4379(2) 0.43969(15) 0.0343(10) Uani 1 1 d . . . . .
H42A H 0.5059 0.4738 0.4441 0.041 Uiso 1 1 calc R . . . .
H42B H 0.4003 0.4499 0.4316 0.041 Uiso 1 1 calc R . . . .
C43 C 0.5365(4) 0.4147(2) 0.40514(15) 0.0348(10) Uani 1 1 d . . . . .
H43A H 0.5113 0.3768 0.4023 0.042 Uiso 1 1 calc R . . . .
H43B H 0.6135 0.4063 0.4120 0.042 Uiso 1 1 calc R . . . .
C44 C 0.5194(5) 0.4610(2) 0.36416(16) 0.0428(12) Uani 1 1 d . . . . .
H44A H 0.5440 0.4990 0.3671 0.051 Uiso 1 1 calc R . . . .
H44B H 0.4424 0.4692 0.3572 0.051 Uiso 1 1 calc R . . . .
C45 C 0.5806(5) 0.4383(3) 0.32909(18) 0.0507(14) Uani 1 1 d . . . . .
H45A H 0.6574 0.4306 0.3363 0.061 Uiso 1 1 calc R . . . .
H45B H 0.5568 0.3998 0.3269 0.061 Uiso 1 1 calc R . . . .
C46 C 0.5659(6) 0.4819(3) 0.2869(2) 0.0641(18) Uani 1 1 d . . . . .
H46A H 0.5861 0.5212 0.2892 0.077 Uiso 1 1 calc R . . . .
H46B H 0.6150 0.4661 0.2677 0.077 Uiso 1 1 calc R . . . .
C47 C 0.4544(7) 0.4908(4) 0.2700(2) 0.073(2) Uani 1 1 d . . . . .
H47A H 0.4500 0.5199 0.2442 0.109 Uiso 1 1 calc GR . . . .
H47B H 0.4050 0.5057 0.2890 0.109 Uiso 1 1 calc GR . . . .
H47C H 0.4355 0.4526 0.2658 0.109 Uiso 1 1 calc GR . . . .
C48 C 0.7023(3) 0.36879(18) 0.62472(13) 0.0230(8) Uani 1 1 d . . . . .
H48 H 0.6988 0.4133 0.6162 0.028 Uiso 1 1 calc R . . . .
C49 C 0.7085(3) 0.35300(19) 0.67215(13) 0.0259(8) Uani 1 1 d . . . . .
H49A H 0.6399 0.3682 0.6827 0.031 Uiso 1 1 calc R . . . .
H49B H 0.7187 0.3089 0.6815 0.031 Uiso 1 1 calc R . . . .
C50 C 0.7996(4) 0.3792(2) 0.69012(14) 0.0307(9) Uani 1 1 d . . . . .
H50A H 0.8685 0.3641 0.6797 0.037 Uiso 1 1 calc R . . . .
H50B H 0.7894 0.4234 0.6811 0.037 Uiso 1 1 calc R . . . .
C51 C 0.8031(5) 0.3624(2) 0.73694(15) 0.0402(11) Uani 1 1 d . . . . .
H51A H 0.8094 0.3188 0.7460 0.060 Uiso 1 1 calc GR . . . .
H51B H 0.7376 0.3805 0.7474 0.060 Uiso 1 1 calc GR . . . .
H51C H 0.8646 0.3773 0.7470 0.060 Uiso 1 1 calc GR . . . .
C52 C 0.8039(3) 0.34177(17) 0.60529(12) 0.0208(7) Uani 1 1 d . . . . .
C53 C 0.8591(3) 0.37706(18) 0.57369(13) 0.0229(7) Uani 1 1 d . . . . .
C54 C 0.9545(3) 0.35280(17) 0.55751(12) 0.0213(7) Uani 1 1 d . . . . .
C55 C 0.9923(3) 0.29077(18) 0.57192(13) 0.0213(7) Uani 1 1 d . . . . .
C56 C 0.9402(3) 0.25375(17) 0.60316(12) 0.0203(7) Uani 1 1 d . . . . .
C57 C 0.8458(3) 0.28052(17) 0.61874(12) 0.0207(7) Uani 1 1 d . . . . .
H57 H 0.8089 0.2563 0.6391 0.025 Uiso 1 1 calc R . . . .
C58 C 1.0236(3) 0.39003(18) 0.52714(14) 0.0259(8) Uani 1 1 d . . . . .
H58A H 1.0990 0.3803 0.5363 0.031 Uiso 1 1 calc R . . . .
H58B H 1.0021 0.4331 0.5262 0.031 Uiso 1 1 calc R . . . .
C59 C 1.0882(4) 0.4100(2) 0.45410(16) 0.0387(11) Uani 1 1 d . . . . .
H59A H 1.1617 0.3895 0.4589 0.046 Uiso 0.650(14) 1 calc R . P A 1
H59B H 1.0878 0.4518 0.4572 0.046 Uiso 0.650(14) 1 calc R . P A 1
H59C H 1.1606 0.4023 0.4664 0.046 Uiso 0.350(14) 1 calc R . P A 2
H59D H 1.0655 0.4536 0.4497 0.046 Uiso 0.350(14) 1 calc R . P A 2
C60 C 1.0486(7) 0.4094(4) 0.40950(19) 0.0335(18) Uani 0.650(14) 1 d . U P A 1
H60A H 1.0518 0.3673 0.4068 0.040 Uiso 0.650(14) 1 calc R . P A 1
H60B H 0.9731 0.4273 0.4061 0.040 Uiso 0.650(14) 1 calc R . P A 1
C60B C 1.0949(17) 0.3927(8) 0.4126(4) 0.044(4) Uani 0.350(14) 1 d . U P A 2
H60C H 1.1150 0.3491 0.4158 0.053 Uiso 0.350(14) 1 calc R . P A 2
H60D H 1.0259 0.4044 0.3978 0.053 Uiso 0.350(14) 1 calc R . P A 2
C61 C 1.1148(8) 0.4441(4) 0.3744(3) 0.041(2) Uani 0.650(14) 1 d . . P A 1
H61A H 1.0732 0.4517 0.3488 0.050 Uiso 0.650(14) 1 calc R . P A 1
H61B H 1.1247 0.4833 0.3803 0.050 Uiso 0.650(14) 1 calc R . P A 1
C61B C 1.1787(13) 0.4264(6) 0.3910(5) 0.037(4) Uani 0.350(14) 1 d . . P A 2
H61C H 1.2493 0.4107 0.4038 0.044 Uiso 0.350(14) 1 calc R . P A 2
H61D H 1.1636 0.4694 0.3915 0.044 Uiso 0.350(14) 1 calc R . P A 2
C62 C 1.2251(7) 0.4103(3) 0.3686(3) 0.032(2) Uani 0.650(14) 1 d . . P A 1
H62A H 1.2644 0.4004 0.3948 0.039 Uiso 0.650(14) 1 calc R . P A 1
H62B H 1.2654 0.4375 0.3493 0.039 Uiso 0.650(14) 1 calc R . P A 1
C62B C 1.1770(13) 0.4177(4) 0.3468(5) 0.041(4) Uani 0.350(14) 1 d . . P A 2
H62C H 1.2228 0.4440 0.3293 0.049 Uiso 0.350(14) 1 calc R . P A 2
H62D H 1.1038 0.4254 0.3353 0.049 Uiso 0.350(14) 1 calc R . P A 2
C63 C 1.2231(5) 0.3502(3) 0.3527(2) 0.0577(17) Uani 1 1 d . . . . .
H63A H 1.1877 0.3209 0.3724 0.069 Uiso 0.650(14) 1 calc R . P A 1
H63B H 1.1836 0.3586 0.3266 0.069 Uiso 0.650(14) 1 calc R . P A 1
H63C H 1.2045 0.3311 0.3805 0.069 Uiso 0.350(14) 1 calc R . P A 2
H63D H 1.1804 0.3336 0.3343 0.069 Uiso 0.350(14) 1 calc R . P A 2
C64 C 1.3358(5) 0.3260(3) 0.3476(2) 0.0587(16) Uani 1 1 d . . . . .
H64A H 1.3680 0.3538 0.3263 0.088 Uiso 1 1 calc GR . . . .
H64B H 1.3381 0.2871 0.3401 0.088 Uiso 1 1 calc GR . . . .
H64C H 1.3754 0.3211 0.3730 0.088 Uiso 1 1 calc GR . . . .
C65 C 0.9861(3) 0.18728(17) 0.62067(12) 0.0203(7) Uani 1 1 d . . . . .
H65 H 1.0613 0.1821 0.6115 0.024 Uiso 1 1 calc R . . . .
C66 C 0.9904(3) 0.17444(19) 0.66798(12) 0.0238(8) Uani 1 1 d . . . . .
H66A H 1.0209 0.2074 0.6766 0.029 Uiso 1 1 calc R . . . .
H66B H 0.9169 0.1741 0.6782 0.029 Uiso 1 1 calc R . . . .
C67 C 1.0567(4) 0.1149(2) 0.68724(14) 0.0312(9) Uani 1 1 d . . . . .
H67A H 1.1278 0.1129 0.6748 0.037 Uiso 1 1 calc R . . . .
H67B H 1.0212 0.0813 0.6819 0.037 Uiso 1 1 calc R . . . .
C68 C 1.0699(5) 0.1084(2) 0.73392(15) 0.0419(11) Uani 1 1 d . . . . .
H68A H 1.0929 0.1450 0.7394 0.063 Uiso 1 1 calc GR . . . .
H68B H 1.1235 0.0744 0.7447 0.063 Uiso 1 1 calc GR . . . .
H68C H 1.0017 0.1018 0.7469 0.063 Uiso 1 1 calc GR . . . .
N1 N 0.8367(3) 0.10443(14) 0.47179(10) 0.0201(6) Uani 1 1 d . . . . .
H1A H 0.7788 0.0790 0.4789 0.024 Uiso 1 1 calc R . . . .
H1B H 0.8076 0.1459 0.4730 0.024 Uiso 1 1 calc R . . . .
N2 N 0.3449(3) 0.12925(15) 0.49656(11) 0.0215(6) Uani 1 1 d . . . . .
H2A H 0.3332 0.1721 0.4978 0.026 Uiso 1 1 calc R . . . .
H2B H 0.4175 0.1207 0.4865 0.026 Uiso 1 1 calc R . . . .
N3 N 0.4838(3) 0.39068(15) 0.47929(12) 0.0291(8) Uani 1 1 d . . . . .
H3A H 0.4614 0.3534 0.4740 0.035 Uiso 1 1 calc R . . . .
H3B H 0.5592 0.3818 0.4886 0.035 Uiso 1 1 calc R . . . .
N4 N 1.0132(3) 0.37799(16) 0.48452(12) 0.0279(7) Uani 1 1 d . . . . .
H4A H 1.0281 0.3344 0.4861 0.033 Uiso 1 1 calc R . . . .
H4B H 0.9388 0.3910 0.4746 0.033 Uiso 1 1 calc R . . . .
O1 O 1.0410(2) 0.15846(13) 0.54445(9) 0.0224(5) Uani 1 1 d . . . . .
H1 H 1.0266 0.1725 0.5199 0.034 Uiso 1 1 calc GR . . . .
O2 O 0.7603(2) 0.03311(12) 0.54553(8) 0.0191(5) Uani 1 1 d . . . . .
H2 H 0.6980 0.0307 0.5537 0.029 Uiso 1 1 calc GR . . . .
O3 O 0.5509(2) 0.02021(12) 0.56970(9) 0.0209(5) Uani 1 1 d . . . . .
H3 H 0.5016 0.0073 0.5592 0.031 Uiso 1 1 calc GR . . . .
O4 O 0.2761(2) 0.18739(13) 0.57305(11) 0.0292(6) Uani 1 1 d . . . . .
H4 H 0.2735 0.2234 0.5742 0.044 Uiso 1 1 calc GR . . . .
O5 O 0.3134(2) 0.30670(14) 0.56156(11) 0.0293(6) Uani 1 1 d . . . . .
H5 H 0.3234 0.2979 0.5390 0.044 Uiso 1 1 calc GR . . . .
O6 O 0.5998(2) 0.43063(13) 0.54532(10) 0.0265(6) Uani 1 1 d . . . . .
H6C H 0.6577 0.4345 0.5556 0.040 Uiso 1 1 calc GR . . . .
O7 O 0.8163(2) 0.43778(12) 0.55979(10) 0.0257(6) Uani 1 1 d . . . . .
H7 H 0.8185 0.4468 0.5345 0.039 Uiso 1 1 calc GR . . . .
O8 O 1.0862(2) 0.27095(13) 0.55426(10) 0.0248(6) Uani 1 1 d . . . . .
H8 H 1.0919 0.2337 0.5572 0.037 Uiso 1 1 calc GR . . . .
C73 C 0.7247(3) 0.43395(15) -0.11320(11) 0.0158(6) Uani 1 1 d . . . . .
C74 C 0.6959(3) 0.44185(16) -0.07384(11) 0.0172(7) Uani 1 1 d . . . . .
C75 C 0.6093(3) 0.41538(16) -0.05332(11) 0.0176(7) Uani 1 1 d . . . . .
C76 C 0.5513(3) 0.37947(16) -0.07247(11) 0.0180(7) Uani 1 1 d . . . . .
C77 C 0.5782(3) 0.36978(16) -0.11179(11) 0.0167(6) Uani 1 1 d . . . . .
C78 C 0.6648(3) 0.39787(16) -0.13122(11) 0.0172(6) Uani 1 1 d . . . . .
H78 H 0.6834 0.3922 -0.1575 0.021 Uiso 1 1 calc R . . . .
C79 C 0.5808(3) 0.42742(17) -0.01137(12) 0.0196(7) Uani 1 1 d . . . . .
H79A H 0.5742 0.4710 -0.0126 0.023 Uiso 1 1 calc R . . . .
H79B H 0.5111 0.4136 -0.0034 0.023 Uiso 1 1 calc R . . . .
C80 C 0.6358(3) 0.39533(19) 0.06425(12) 0.0237(8) Uani 1 1 d . . . . .
H80A H 0.5614 0.3866 0.0684 0.028 Uiso 1 1 calc R . . . .
H80B H 0.6823 0.3631 0.0824 0.028 Uiso 1 1 calc R . . . .
C81 C 0.6466(4) 0.4546(2) 0.07569(14) 0.0368(10) Uani 1 1 d . . . . .
H81A H 0.5932 0.4858 0.0600 0.044 Uiso 0.670(15) 1 calc R . P B 1
H81B H 0.7181 0.4660 0.0680 0.044 Uiso 0.670(15) 1 calc R . P B 1
H81C H 0.6148 0.4880 0.0540 0.044 Uiso 0.330(15) 1 calc R . P B 2
H81D H 0.7229 0.4588 0.0786 0.044 Uiso 0.330(15) 1 calc R . P B 2
C82 C 0.6311(9) 0.4530(5) 0.12173(19) 0.035(2) Uani 0.670(15) 1 d . U P B 1
H82A H 0.5544 0.4610 0.1273 0.042 Uiso 0.670(15) 1 calc R . P B 1
H82B H 0.6586 0.4129 0.1378 0.042 Uiso 0.670(15) 1 calc R . P B 1
C82B C 0.5882(17) 0.4575(9) 0.1168(4) 0.034(4) Uani 0.330(15) 1 d . U P B 2
H82C H 0.5954 0.4168 0.1342 0.041 Uiso 0.330(15) 1 calc R . P B 2
H82D H 0.5114 0.4704 0.1110 0.041 Uiso 0.330(15) 1 calc R . P B 2
C83 C 0.6909(7) 0.5002(4) 0.1337(3) 0.033(2) Uani 0.670(15) 1 d . . P B 1
H83A H 0.6619 0.5403 0.1181 0.040 Uiso 0.670(15) 1 calc R . P B 1
H83B H 0.7671 0.4929 0.1271 0.040 Uiso 0.670(15) 1 calc R . P B 1
C83B C 0.6322(19) 0.5015(9) 0.1411(7) 0.074(10) Uani 0.330(15) 1 d . . P B 2
H83C H 0.6230 0.5411 0.1223 0.088 Uiso 0.330(15) 1 calc R . P B 2
H83D H 0.5804 0.5044 0.1629 0.088 Uiso 0.330(15) 1 calc R . P B 2
C84 C 0.6797(6) 0.4983(3) 0.1804(2) 0.0312(19) Uani 0.670(15) 1 d . . P B 1
H84A H 0.6050 0.5106 0.1868 0.037 Uiso 0.670(15) 1 calc R . P B 1
H84B H 0.7021 0.4574 0.1963 0.037 Uiso 0.670(15) 1 calc R . P B 1
C84B C 0.7447(16) 0.4969(8) 0.1618(6) 0.069(8) Uani 0.330(15) 1 d . . P B 2
H84C H 0.7984 0.5034 0.1404 0.083 Uiso 0.330(15) 1 calc R . P B 2
H84D H 0.7627 0.4558 0.1780 0.083 Uiso 0.330(15) 1 calc R . P B 2
C85 C 0.7538(6) 0.5430(3) 0.1903(3) 0.0669(19) Uani 1 1 d . . . . .
H85A H 0.8272 0.5306 0.1833 0.100 Uiso 0.670(15) 1 calc R . P B 1
H85B H 0.7506 0.5430 0.2192 0.100 Uiso 0.670(15) 1 calc R . P B 1
H85C H 0.7301 0.5833 0.1746 0.100 Uiso 0.670(15) 1 calc R . P B 1
H85D H 0.7545 0.5833 0.1736 0.100 Uiso 0.330(15) 1 calc R . P B 2
H85E H 0.8198 0.5313 0.2065 0.100 Uiso 0.330(15) 1 calc R . P B 2
H85F H 0.6927 0.5426 0.2083 0.100 Uiso 0.330(15) 1 calc R . P B 2
C86 C 0.5171(3) 0.32813(16) -0.13117(11) 0.0174(7) Uani 1 1 d . . . . .
H86 H 0.4420 0.3328 -0.1217 0.021 Uiso 1 1 calc R . . . .
C87 C 0.5119(3) 0.34507(16) -0.17846(11) 0.0199(7) Uani 1 1 d . . . . .
H87A H 0.4871 0.3883 -0.1873 0.024 Uiso 1 1 calc R . . . .
H87B H 0.5843 0.3375 -0.1890 0.024 Uiso 1 1 calc R . . . .
C88 C 0.4361(4) 0.3090(2) -0.19673(13) 0.0283(8) Uani 1 1 d . . . . .
H88A H 0.3647 0.3146 -0.1850 0.034 Uiso 1 1 calc R . . . .
H88B H 0.4633 0.2659 -0.1893 0.034 Uiso 1 1 calc R . . . .
C89 C 0.4262(5) 0.3289(3) -0.24366(15) 0.0436(12) Uani 1 1 d . . . . .
H89A H 0.4949 0.3190 -0.2556 0.065 Uiso 1 1 calc GR . . . .
H89B H 0.4050 0.3722 -0.2512 0.065 Uiso 1 1 calc GR . . . .
H89C H 0.3724 0.3082 -0.2536 0.065 Uiso 1 1 calc GR . . . .
C90 C 0.5626(3) 0.26132(16) -0.11514(11) 0.0164(6) Uani 1 1 d . . . . .
C91 C 0.5118(3) 0.22270(17) -0.08440(11) 0.0174(7) Uani 1 1 d . . . . .
C92 C 0.5502(3) 0.16062(16) -0.07073(11) 0.0173(7) Uani 1 1 d . . . . .
C93 C 0.6460(3) 0.13739(16) -0.08804(12) 0.0186(7) Uani 1 1 d . . . . .
C94 C 0.6986(3) 0.17425(17) -0.11956(11) 0.0173(7) Uani 1 1 d . . . . .
C95 C 0.6564(3) 0.23537(17) -0.13148(11) 0.0183(7) Uani 1 1 d . . . . .
H95 H 0.6928 0.2605 -0.1515 0.022 Uiso 1 1 calc R . . . .
C96 C 0.4819(3) 0.12215(16) -0.04118(12) 0.0196(7) Uani 1 1 d . . . . .
H96A H 0.5050 0.0794 -0.0408 0.024 Uiso 1 1 calc R . . . .
H96B H 0.4067 0.1313 -0.0507 0.024 Uiso 1 1 calc R . . . .
C97 C 0.4119(3) 0.09991(19) 0.03073(13) 0.0266(8) Uani 1 1 d . . . . .
H97A H 0.4271 0.0564 0.0320 0.032 Uiso 1 1 calc R . . . .
H97B H 0.3383 0.1132 0.0202 0.032 Uiso 1 1 calc R . . . .
C98 C 0.4210(4) 0.1120(2) 0.07373(13) 0.0287(8) Uani 1 1 d . . . . .
H98A H 0.4076 0.1555 0.0725 0.034 Uiso 1 1 calc R . . . .
H98B H 0.4938 0.0974 0.0848 0.034 Uiso 1 1 calc R . . . .
C99 C 0.3381(4) 0.0793(2) 0.10185(15) 0.0385(10) Uani 1 1 d . . . . .
H99A H 0.2659 0.0928 0.0899 0.046 Uiso 1 1 calc R . . . .
H99B H 0.3532 0.0357 0.1034 0.046 Uiso 1 1 calc R . . . .
C100 C 0.3402(5) 0.0912(3) 0.14552(16) 0.0507(14) Uani 1 1 d . . . . .
H10A H 0.4139 0.0801 0.1564 0.061 Uiso 1 1 calc R . . . .
H10B H 0.2948 0.0644 0.1627 0.061 Uiso 1 1 calc R . . . .
C101 C 0.3024(6) 0.1569(4) 0.1496(2) 0.0632(19) Uani 1 1 d . . . . .
H10C H 0.3187 0.1605 0.1774 0.076 Uiso 1 1 calc R . . . .
H10D H 0.3437 0.1843 0.1308 0.076 Uiso 1 1 calc R . . . .
C102 C 0.1848(6) 0.1768(3) 0.1408(2) 0.0614(17) Uani 1 1 d . . . . .
H10E H 0.1689 0.1772 0.1125 0.092 Uiso 1 1 calc GR . . . .
H10F H 0.1665 0.2171 0.1458 0.092 Uiso 1 1 calc GR . . . .
H10G H 0.1430 0.1491 0.1584 0.092 Uiso 1 1 calc GR . . . .
C103 C 0.7990(3) 0.14852(16) -0.14016(12) 0.0183(7) Uani 1 1 d . . . . .
H103 H 0.8024 0.1040 -0.1325 0.022 Uiso 1 1 calc R . . . .
C104 C 0.7907(3) 0.16622(18) -0.18760(12) 0.0217(7) Uani 1 1 d . . . . .
H10H H 0.7788 0.2104 -0.1961 0.026 Uiso 1 1 calc R . . . .
H10I H 0.8594 0.1523 -0.1988 0.026 Uiso 1 1 calc R . . . .
C105 C 0.7002(4) 0.1397(2) -0.20575(14) 0.0304(9) Uani 1 1 d . . . . .
H10J H 0.6310 0.1538 -0.1950 0.037 Uiso 1 1 calc R . . . .
H10K H 0.7117 0.0955 -0.1975 0.037 Uiso 1 1 calc R . . . .
C106 C 0.6965(4) 0.1586(3) -0.25279(15) 0.0421(12) Uani 1 1 d . . . . .
H10L H 0.7649 0.1448 -0.2635 0.063 Uiso 1 1 calc GR . . . .
H10M H 0.6825 0.2023 -0.2610 0.063 Uiso 1 1 calc GR . . . .
H10N H 0.6397 0.1406 -0.2634 0.063 Uiso 1 1 calc GR . . . .
C107 C 0.9039(3) 0.16462(16) -0.12396(12) 0.0178(7) Uani 1 1 d . . . . .
C108 C 0.9521(3) 0.12945(16) -0.08729(12) 0.0184(7) Uani 1 1 d . . . . .
C109 C 1.0494(3) 0.14161(16) -0.07174(12) 0.0192(7) Uani 1 1 d . . . . .
C110 C 1.0967(3) 0.19212(16) -0.09236(12) 0.0186(7) Uani 1 1 d . . . . .
C111 C 1.0507(3) 0.22933(16) -0.12858(11) 0.0172(7) Uani 1 1 d . . . . .
C112 C 0.9553(3) 0.21415(16) -0.14371(11) 0.0174(7) Uani 1 1 d . . . . .
H112 H 0.9246 0.2383 -0.1681 0.021 Uiso 1 1 calc R . . . .
C113 C 1.0961(3) 0.10002(17) -0.03310(13) 0.0224(7) Uani 1 1 d . . . . .
H11A H 1.1715 0.1056 -0.0298 0.027 Uiso 1 1 calc R . . . .
H11B H 1.0933 0.0579 -0.0348 0.027 Uiso 1 1 calc R . . . .
C114 C 1.0546(4) 0.06555(18) 0.04202(14) 0.0292(9) Uani 1 1 d . . . . .
H11C H 1.1321 0.0583 0.0480 0.035 Uiso 1 1 calc R . . . .
H11D H 1.0315 0.0277 0.0379 0.035 Uiso 1 1 calc R . . . .
C115 C 0.9955(4) 0.0843(2) 0.07812(15) 0.0353(10) Uani 1 1 d . . . . .
H11E H 0.9180 0.0852 0.0739 0.042 Uiso 1 1 calc R . . . .
H11F H 1.0094 0.1252 0.0793 0.042 Uiso 1 1 calc R . . . .
C116 C 1.0297(5) 0.0415(2) 0.11899(15) 0.0402(11) Uani 1 1 d . . . . .
H11G H 1.1078 0.0386 0.1225 0.048 Uiso 1 1 calc R . . . .
H11H H 1.0116 0.0011 0.1185 0.048 Uiso 1 1 calc R . . . .
C117 C 0.9743(5) 0.0631(3) 0.15559(17) 0.0471(12) Uani 1 1 d . . . . .
H11I H 0.9783 0.1064 0.1525 0.056 Uiso 1 1 calc R . . . .
H11J H 0.8982 0.0572 0.1553 0.056 Uiso 1 1 calc R . . . .
C118 C 1.0257(7) 0.0292(4) 0.19709(19) 0.0652(18) Uani 1 1 d . . . . .
H11K H 1.0187 -0.0139 0.2007 0.078 Uiso 1 1 calc R . . . .
H11L H 1.1027 0.0334 0.1968 0.078 Uiso 1 1 calc R . . . .
C119 C 0.9744(9) 0.0524(4) 0.2336(2) 0.087(3) Uani 1 1 d . . . . .
H11M H 0.9793 0.0953 0.2299 0.130 Uiso 1 1 calc GR . . . .
H11N H 1.0122 0.0310 0.2586 0.130 Uiso 1 1 calc GR . . . .
H11O H 0.8995 0.0456 0.2353 0.130 Uiso 1 1 calc GR . . . .
C120 C 1.1017(3) 0.28650(17) -0.14870(12) 0.0192(7) Uani 1 1 d . . . . .
H120 H 1.1804 0.2768 -0.1438 0.023 Uiso 1 1 calc R . . . .
C121 C 1.0838(3) 0.30689(17) -0.19560(12) 0.0221(7) Uani 1 1 d . . . . .
H12A H 1.0063 0.3133 -0.2017 0.027 Uiso 1 1 calc R . . . .
H12B H 1.1117 0.3457 -0.2050 0.027 Uiso 1 1 calc R . . . .
C122 C 1.1381(4) 0.2612(2) -0.21954(13) 0.0292(9) Uani 1 1 d . . . . .
H12C H 1.2148 0.2526 -0.2122 0.035 Uiso 1 1 calc R . . . .
H12D H 1.1064 0.2233 -0.2118 0.035 Uiso 1 1 calc R . . . .
C123 C 1.1252(4) 0.2849(2) -0.26598(15) 0.0390(11) Uani 1 1 d . . . . .
H12E H 1.1671 0.2569 -0.2799 0.059 Uiso 1 1 calc GR . . . .
H12F H 1.1504 0.3242 -0.2735 0.059 Uiso 1 1 calc GR . . . .
H12G H 1.0500 0.2884 -0.2738 0.059 Uiso 1 1 calc GR . . . .
C124 C 1.0638(3) 0.33836(16) -0.12707(12) 0.0180(7) Uani 1 1 d . . . . .
C125 C 1.1282(3) 0.35472(16) -0.09797(11) 0.0175(7) Uani 1 1 d . . . . .
C126 C 1.0947(3) 0.40406(16) -0.07961(11) 0.0182(7) Uani 1 1 d . . . . .
C127 C 0.9950(3) 0.43922(16) -0.09169(11) 0.0177(7) Uani 1 1 d . . . . .
C128 C 0.9280(3) 0.42442(16) -0.12088(11) 0.0170(6) Uani 1 1 d . . . . .
C129 C 0.9627(3) 0.37350(16) -0.13675(11) 0.0176(7) Uani 1 1 d . . . . .
H129 H 0.9164 0.3621 -0.1548 0.021 Uiso 1 1 calc R . . . .
C130 C 1.1704(3) 0.41712(16) -0.04810(12) 0.0184(7) Uani 1 1 d . . . . .
H13A H 1.2445 0.4117 -0.0575 0.022 Uiso 1 1 calc R . . . .
H13B H 1.1534 0.4594 -0.0459 0.022 Uiso 1 1 calc R . . . .
C131 C 1.2461(3) 0.38586(18) 0.02350(12) 0.0228(7) Uani 1 1 d . . . . .
H13C H 1.3172 0.3689 0.0160 0.027 Uiso 1 1 calc R . . . .
H13D H 1.2470 0.4293 0.0212 0.027 Uiso 1 1 calc R . . . .
C132 C 1.2251(4) 0.3568(2) 0.06736(13) 0.0280(8) Uani 1 1 d . . . . .
H13E H 1.2254 0.3132 0.0699 0.034 Uiso 1 1 calc R . . . .
H13F H 1.1539 0.3734 0.0750 0.034 Uiso 1 1 calc R . . . .
C133 C 1.3112(3) 0.36801(19) 0.09674(13) 0.0258(8) Uani 1 1 d . . . . .
H13G H 1.3804 0.3459 0.0918 0.031 Uiso 1 1 calc R . . . .
H13H H 1.3193 0.4112 0.0908 0.031 Uiso 1 1 calc R . . . .
C134 C 1.2832(4) 0.3483(2) 0.14182(14) 0.0325(9) Uani 1 1 d . . . . .
H13I H 1.2801 0.3046 0.1481 0.039 Uiso 1 1 calc R . . . .
H13J H 1.2115 0.3682 0.1462 0.039 Uiso 1 1 calc R . . . .
C135 C 1.3635(5) 0.3631(2) 0.17152(16) 0.0406(11) Uani 1 1 d . . . . .
H13K H 1.3679 0.4066 0.1649 0.049 Uiso 1 1 calc R . . . .
H13L H 1.4349 0.3423 0.1677 0.049 Uiso 1 1 calc R . . . .
C136 C 1.3326(6) 0.3442(3) 0.21662(17) 0.0560(17) Uani 1 1 d . . . . .
H13M H 1.2641 0.3666 0.2211 0.084 Uiso 1 1 calc GR . . . .
H13N H 1.3875 0.3530 0.2339 0.084 Uiso 1 1 calc GR . . . .
H13O H 1.3266 0.3013 0.2232 0.084 Uiso 1 1 calc GR . . . .
C137 C 0.8198(3) 0.46364(16) -0.13507(11) 0.0178(7) Uani 1 1 d . . . . .
H137 H 0.8213 0.5023 -0.1263 0.021 Uiso 1 1 calc R . . . .
C138 C 0.8078(3) 0.47924(17) -0.18238(12) 0.0204(7) Uani 1 1 d . . . . .
H13P H 0.8118 0.4417 -0.1923 0.024 Uiso 1 1 calc R . . . .
H13Q H 0.7368 0.5020 -0.1901 0.024 Uiso 1 1 calc R . . . .
C139 C 0.8952(4) 0.5167(2) -0.20306(14) 0.0291(8) Uani 1 1 d . . . . .
H13R H 0.9662 0.4947 -0.1945 0.035 Uiso 1 1 calc R . . . .
H13S H 0.8893 0.5550 -0.1940 0.035 Uiso 1 1 calc R . . . .
C140 C 0.8857(5) 0.5300(2) -0.25016(16) 0.0418(11) Uani 1 1 d . . . . .
H14A H 0.9375 0.5568 -0.2618 0.063 Uiso 1 1 calc GR . . . .
H14B H 0.8136 0.5490 -0.2587 0.063 Uiso 1 1 calc GR . . . .
H14C H 0.8999 0.4924 -0.2595 0.063 Uiso 1 1 calc GR . . . .
N5 N 0.6656(3) 0.39524(15) 0.02040(10) 0.0205(6) Uani 1 1 d . . . . .
H5A H 0.6815 0.3532 0.0176 0.025 Uiso 1 1 calc R . . . .
H5B H 0.7317 0.4142 0.0145 0.025 Uiso 1 1 calc R . . . .
N6 N 0.4895(3) 0.13270(14) 0.00194(10) 0.0206(6) Uani 1 1 d . . . . .
H6A H 0.5630 0.1191 0.0126 0.025 Uiso 1 1 calc R . . . .
H6B H 0.4746 0.1761 0.0010 0.025 Uiso 1 1 calc R . . . .
N7 N 1.0328(3) 0.11346(15) 0.00359(11) 0.0245(7) Uani 1 1 d . . . . .
H7A H 1.0500 0.1519 0.0088 0.029 Uiso 1 1 calc R . . . .
H7B H 0.9558 0.1184 -0.0032 0.029 Uiso 1 1 calc R . . . .
N8 N 1.1625(3) 0.37638(14) -0.00616(10) 0.0194(6) Uani 1 1 d . . . . .
H8A H 1.0905 0.3848 0.0046 0.023 Uiso 1 1 calc R . . . .
H8B H 1.1725 0.3341 -0.0087 0.023 Uiso 1 1 calc R . . . .
O11 O 0.7477(2) 0.47541(12) -0.05210(9) 0.0215(5) Uani 1 1 d . . . . .
H11 H 0.8114 0.4750 -0.0590 0.032 Uiso 1 1 calc GR . . . .
O12 O 0.4625(2) 0.35396(13) -0.05356(8) 0.0204(5) Uani 1 1 d . . . . .
H12 H 0.4802 0.3345 -0.0303 0.031 Uiso 1 1 calc GR . . . .
O13 O 0.4183(2) 0.24137(12) -0.06570(8) 0.0193(5) Uani 1 1 d . . . . .
H13 H 0.4151 0.2779 -0.0661 0.029 Uiso 1 1 calc GR . . . .
O14 O 0.6899(2) 0.07720(12) -0.07521(9) 0.0226(5) Uani 1 1 d . . . . .
H14 H 0.6789 0.0656 -0.0505 0.034 Uiso 1 1 calc GR . . . .
O15 O 0.9094(2) 0.08020(12) -0.06403(9) 0.0227(5) Uani 1 1 d . . . . .
H15 H 0.8457 0.0813 -0.0709 0.034 Uiso 1 1 calc GR . . . .
O16 O 1.1932(2) 0.20550(13) -0.07798(9) 0.0229(5) Uani 1 1 d . . . . .
H16 H 1.1937 0.1981 -0.0527 0.034 Uiso 1 1 calc GR . . . .
O17 O 1.2292(2) 0.32463(12) -0.08590(9) 0.0227(5) Uani 1 1 d . . . . .
H17 H 1.2315 0.2888 -0.0875 0.034 Uiso 1 1 calc GR . . . .
O18 O 0.9560(2) 0.48984(12) -0.07670(9) 0.0214(5) Uani 1 1 d . . . . .
H18 H 1.0002 0.4957 -0.0602 0.032 Uiso 1 1 calc GR . . . .
C145 C 0.8623(4) 0.3279(3) 0.29578(15) 0.0403(11) Uani 1 1 d . . . . .
C146 C 0.9308(4) 0.3000(2) 0.26414(15) 0.0334(9) Uani 1 1 d . . . . .
C147 C 0.9035(4) 0.3284(2) 0.21804(15) 0.0324(9) Uani 1 1 d . . . . .
C148 C 0.9656(5) 0.2963(3) 0.18699(17) 0.0447(12) Uani 1 1 d . . . . .
F1 F 0.8662(4) 0.38832(16) 0.28798(12) 0.0633(10) Uani 1 1 d . . . . .
F2 F 0.7577(3) 0.3196(2) 0.29161(12) 0.0689(12) Uani 1 1 d . . . . .
F3 F 1.0350(2) 0.30626(18) 0.27107(10) 0.0488(8) Uani 1 1 d . . . . .
F4 F 0.9209(3) 0.24011(14) 0.27163(10) 0.0501(8) Uani 1 1 d . . . . .
F5 F 0.9252(3) 0.38663(14) 0.21048(10) 0.0447(7) Uani 1 1 d . . . . .
F6 F 0.7965(2) 0.32872(16) 0.21153(10) 0.0435(7) Uani 1 1 d . . . . .
F7 F 1.0733(3) 0.2910(2) 0.19604(11) 0.0651(11) Uani 1 1 d . . . . .
F8 F 0.9416(4) 0.23896(16) 0.19220(12) 0.0687(12) Uani 1 1 d . . . . .
I1 I 0.91912(3) 0.28805(2) 0.35802(2) 0.04145(8) Uani 1 1 d . . . . .
I2 I 0.93641(3) 0.34429(2) 0.12424(2) 0.03814(8) Uani 1 1 d . . . . .
C149 C 0.5430(4) 0.2113(2) 0.30181(14) 0.0344(10) Uani 1 1 d . . . . .
C150 C 0.6034(4) 0.1770(2) 0.27123(14) 0.0331(9) Uani 1 1 d . . . . .
C151 C 0.5811(4) 0.2072(2) 0.22496(14) 0.0307(9) Uani 1 1 d . . . . .
C152 C 0.6474(5) 0.1769(3) 0.19399(16) 0.0493(14) Uani 1 1 d . . . . .
F9 F 0.5714(4) 0.26736(16) 0.29730(11) 0.0594(10) Uani 1 1 d . . . . .
F10 F 0.4359(3) 0.21831(18) 0.29290(10) 0.0539(9) Uani 1 1 d . . . . .
F11 F 0.7099(3) 0.1734(2) 0.27894(10) 0.0570(10) Uani 1 1 d . . . . .
F12 F 0.5731(4) 0.12126(15) 0.27799(10) 0.0554(9) Uani 1 1 d . . . . .
F13 F 0.5976(3) 0.26579(14) 0.21805(10) 0.0495(8) Uani 1 1 d . . . . .
F14 F 0.4755(2) 0.20553(17) 0.21693(9) 0.0470(7) Uani 1 1 d . . . . .
F15 F 0.7530(3) 0.1827(3) 0.19891(13) 0.0919(17) Uani 1 1 d . U . . .
F16 F 0.6368(5) 0.11779(18) 0.20215(12) 0.0881(16) Uani 1 1 d . U . . .
I3 I 0.56966(2) 0.16161(2) 0.36503(2) 0.03618(8) Uani 1 1 d . . . . .
I4 I 0.59602(3) 0.21732(2) 0.13113(2) 0.03863(8) Uani 1 1 d . . . . .
C69 C 0.6701(4) 0.2510(2) 0.53786(15) 0.0329(9) Uani 1 1 d . . . . .
H69A H 0.6194 0.2535 0.5600 0.039 Uiso 1 1 calc R . . . .
H69B H 0.7411 0.2345 0.5501 0.039 Uiso 1 1 calc R . . . .
C70 C 0.6342(3) 0.20930(18) 0.51202(14) 0.0278(8) Uani 1 1 d . . . . .
H70A H 0.6337 0.1686 0.5289 0.033 Uiso 1 1 calc R . . . .
H70B H 0.5610 0.2242 0.5015 0.033 Uiso 1 1 calc R . . . .
C71 C 0.7114(4) 0.2665(2) 0.45398(15) 0.0333(9) Uani 1 1 d . . . . .
H71A H 0.6403 0.2836 0.4421 0.040 Uiso 1 1 calc R . . . .
H71B H 0.7617 0.2643 0.4316 0.040 Uiso 1 1 calc R . . . .
C72 C 0.7488(4) 0.3069(2) 0.48056(17) 0.0346(10) Uani 1 1 d . . . . .
H72A H 0.8205 0.2902 0.4920 0.042 Uiso 1 1 calc R . . . .
H72B H 0.7535 0.3474 0.4639 0.042 Uiso 1 1 calc R . . . .
O9 O 0.6750(3) 0.31105(14) 0.51293(11) 0.0318(7) Uani 1 1 d . . . . .
O10 O 0.7063(3) 0.20699(13) 0.47843(10) 0.0278(6) Uani 1 1 d . . . . .
C141 C 0.8323(4) 0.2530(2) -0.04782(15) 0.0352(10) Uani 1 1 d . . . . .
H14E H 0.7585 0.2672 -0.0579 0.042 Uiso 1 1 calc R . . . .
H14F H 0.8789 0.2527 -0.0714 0.042 Uiso 1 1 calc R . . . .
C142 C 0.8684(4) 0.29556(19) -0.02287(15) 0.0302(9) Uani 1 1 d . . . . .
H14G H 0.9438 0.2829 -0.0143 0.036 Uiso 1 1 calc R . . . .
H14H H 0.8630 0.3366 -0.0397 0.036 Uiso 1 1 calc R . . . .
C143 C 0.8085(4) 0.2344(2) 0.03686(16) 0.0391(11) Uani 1 1 d . . . . .
H14I H 0.7633 0.2342 0.0609 0.047 Uiso 1 1 calc R . . . .
H14J H 0.8827 0.2198 0.0463 0.047 Uiso 1 1 calc R . . . .
C144 C 0.7702(4) 0.1932(2) 0.01167(19) 0.0409(12) Uani 1 1 d . . . . .
H14K H 0.7727 0.1522 0.0284 0.049 Uiso 1 1 calc R . . . .
H14L H 0.6955 0.2074 0.0026 0.049 Uiso 1 1 calc R . . . .
O19 O 0.8370(3) 0.19241(14) -0.02321(11) 0.0341(7) Uani 1 1 d . . . . .
O20 O 0.8030(3) 0.29540(13) 0.01250(10) 0.0287(6) Uani 1 1 d . . . . .
C153 C 0.6884(7) -0.0456(3) 0.1322(2) 0.0652(19) Uani 1 1 d . . . . .
H153 H 0.6991 -0.0266 0.1032 0.078 Uiso 0.56(2) 1 calc R . P C 1
H15C H 0.6972 -0.0274 0.1029 0.078 Uiso 0.44(2) 1 calc R . P C 2
Cl1 Cl 0.5633(12) -0.0799(6) 0.13525(16) 0.094(3) Uani 0.56(2) 1 d . U P C 1
Cl2 Cl 0.6535(2) 0.01241(11) 0.15888(9) 0.0959(8) Uani 1 1 d . . . . .
Cl3 Cl 0.8124(2) -0.08553(11) 0.15253(8) 0.1026(9) Uani 1 1 d . . . . .
C154 C 0.8197(5) 0.5573(3) 0.35825(17) 0.0419(11) Uani 1 1 d . . . . .
H154 H 0.8111 0.5240 0.3819 0.050 Uiso 1 1 calc R . . . .
Cl4 Cl 0.69682(13) 0.60416(7) 0.34868(5) 0.0547(3) Uani 1 1 d . . . . .
Cl5 Cl 0.85418(16) 0.52544(10) 0.31503(7) 0.0765(5) Uani 1 1 d . . . . .
Cl6 Cl 0.92394(16) 0.59688(10) 0.36988(5) 0.0690(5) Uani 1 1 d . . . . .
Br5 Br 0.92466(3) 0.42628(2) 0.02880(2) 0.02206(8) Uani 1 1 d . . . . .
Br4 Br 0.79591(4) 0.47644(2) 0.46320(2) 0.03259(10) Uani 1 1 d . . . . .
Br1 Br 1.01081(4) 0.23498(2) 0.45421(2) 0.02853(9) Uani 1 1 d . . . . .
Br6 Br 0.50879(3) 0.27245(2) 0.03388(2) 0.02492(9) Uani 1 1 d . . . . .
Br7 Br 1.17145(4) 0.22191(2) 0.01412(2) 0.03121(10) Uani 1 1 d . . . . .
Br8 Br 0.69827(4) 0.02965(2) 0.02237(2) 0.03204(10) Uani 1 1 d . . . . .
Br2 Br 0.58226(3) 0.07466(2) 0.46127(2) 0.02142(8) Uani 1 1 d . . . . .
Cl1B Cl 0.6201(13) -0.1109(8) 0.1361(2) 0.090(4) Uani 0.44(2) 1 d . U P C 2

loop_
_atom_site_aniso_label
_atom_site_aniso_U_11
_atom_site_aniso_U_22
_atom_site_aniso_U_33
_atom_site_aniso_U_23
_atom_site_aniso_U_13
_atom_site_aniso_U_12
Br3 0.0457(3) 0.0243(2) 0.0401(3) -0.01111(18) -0.0142(2) -0.00129(18)
C1 0.0141(16) 0.0187(16) 0.0219(17) -0.0091(13) -0.0026(13) 0.0040(12)
C2 0.0136(16) 0.0204(16) 0.0209(17) -0.0081(13) -0.0013(13) 0.0012(13)
C3 0.0177(16) 0.0181(16) 0.0193(17) -0.0070(13) -0.0037(13) 0.0044(13)
C4 0.0156(16) 0.0181(16) 0.0202(17) -0.0095(13) -0.0042(13) 0.0015(12)
C5 0.0145(16) 0.0180(16) 0.0196(17) -0.0076(13) -0.0030(13) 0.0019(12)
C6 0.0160(16) 0.0230(17) 0.0191(16) -0.0113(13) -0.0025(13) 0.0011(13)
C7 0.0176(17) 0.0212(17) 0.0215(17) -0.0093(14) -0.0030(13) 0.0033(13)
C8 0.0240(18) 0.0219(17) 0.0177(17) -0.0040(13) -0.0010(14) 0.0001(14)
C9 0.033(2) 0.030(2) 0.0206(19) -0.0109(15) -0.0006(16) 0.0013(17)
C10 0.038(2) 0.033(2) 0.022(2) -0.0094(16) 0.0016(17) 0.0019(18)
C11 0.041(3) 0.035(2) 0.0220(19) -0.0074(17) -0.0014(17) 0.0020(19)
C12 0.043(3) 0.034(2) 0.027(2) -0.0065(17) -0.0009(19) 0.0012(19)
C13 0.046(3) 0.036(2) 0.042(3) -0.012(2) -0.004(2) -0.004(2)
C14 0.0178(17) 0.0214(17) 0.0188(17) -0.0089(13) -0.0030(13) 0.0013(13)
C15 0.0225(18) 0.0272(18) 0.0163(17) -0.0063(14) -0.0031(13) -0.0010(14)
C16 0.031(2) 0.040(2) 0.022(2) -0.0046(17) -0.0015(16) -0.0097(18)
C17 0.059(3) 0.051(3) 0.021(2) -0.001(2) 0.000(2) -0.015(2)
C18 0.0157(16) 0.0186(16) 0.0188(16) -0.0069(13) -0.0015(13) -0.0016(13)
C19 0.0190(17) 0.0178(16) 0.0180(16) -0.0068(13) -0.0006(13) -0.0006(13)
C20 0.0162(17) 0.0194(17) 0.0245(18) -0.0078(14) -0.0030(13) -0.0017(13)
C21 0.0152(17) 0.0184(17) 0.031(2) -0.0102(15) -0.0035(14) 0.0010(13)
C22 0.0176(17) 0.0238(18) 0.0266(19) -0.0114(15) 0.0007(14) -0.0012(14)
C23 0.0160(16) 0.0242(18) 0.0213(17) -0.0114(14) -0.0007(13) -0.0021(13)
C24 0.0196(17) 0.0181(16) 0.0263(19) -0.0077(14) -0.0054(14) -0.0005(13)
C25 0.0200(18) 0.0251(18) 0.0265(19) -0.0100(15) -0.0072(14) -0.0036(14)
C26 0.027(2) 0.035(2) 0.027(2) -0.0091(17) -0.0049(16) -0.0056(17)
C27 0.029(2) 0.028(2) 0.027(2) -0.0074(16) -0.0068(16) -0.0011(16)
C28 0.033(2) 0.041(2) 0.030(2) -0.0094(19) -0.0038(18) -0.0071(19)
C29 0.042(3) 0.038(2) 0.032(2) -0.0072(19) -0.011(2) 0.000(2)
C30 0.053(3) 0.058(3) 0.031(3) -0.007(2) -0.010(2) -0.005(3)
C31 0.0148(16) 0.0273(19) 0.033(2) -0.0156(16) 0.0013(14) -0.0020(14)
C32 0.0225(19) 0.034(2) 0.033(2) -0.0208(17) 0.0034(16) -0.0044(16)
C33 0.040(3) 0.038(2) 0.035(2) -0.0151(19) 0.0085(19) -0.014(2)
C34 0.042(3) 0.050(3) 0.037(3) -0.011(2) 0.011(2) -0.005(2)
C35 0.0172(17) 0.0239(18) 0.035(2) -0.0197(16) -0.0003(15) 0.0008(14)
C36 0.0132(16) 0.0255(18) 0.036(2) -0.0164(16) -0.0054(15) 0.0020(14)
C37 0.0200(18) 0.0196(17) 0.032(2) -0.0125(15) -0.0024(15) 0.0061(14)
C38 0.0220(18) 0.0191(17) 0.031(2) -0.0148(15) -0.0008(15) 0.0022(14)
C39 0.0176(17) 0.0227(17) 0.0289(19) -0.0157(15) 0.0013(14) -0.0018(13)
C40 0.0167(17) 0.0222(17) 0.0270(19) -0.0135(15) -0.0022(14) 0.0040(13)
C41 0.0226(19) 0.0218(18) 0.041(2) -0.0123(17) -0.0066(17) 0.0031(15)
C42 0.041(3) 0.0223(19) 0.037(2) -0.0050(17) -0.0106(19) 0.0016(17)
C43 0.041(3) 0.028(2) 0.034(2) -0.0046(18) -0.0063(19) -0.0024(18)
C44 0.053(3) 0.034(2) 0.036(3) 0.006(2) -0.006(2) -0.007(2)
C45 0.054(3) 0.054(3) 0.037(3) 0.004(2) -0.001(2) -0.007(3)
C46 0.073(5) 0.072(4) 0.040(3) 0.011(3) 0.002(3) -0.021(4)
C47 0.079(5) 0.094(6) 0.041(3) 0.007(3) -0.008(3) -0.030(4)
C48 0.0221(19) 0.0228(18) 0.0272(19) -0.0132(15) -0.0014(15) -0.0009(14)
C49 0.0216(19) 0.031(2) 0.030(2) -0.0187(17) 0.0012(15) -0.0038(15)
C50 0.030(2) 0.039(2) 0.028(2) -0.0163(18) -0.0026(17) -0.0082(18)
C51 0.046(3) 0.046(3) 0.032(2) -0.018(2) -0.009(2) -0.006(2)
C52 0.0180(17) 0.0201(17) 0.0268(18) -0.0120(14) -0.0026(14) 0.0005(13)
C53 0.0219(18) 0.0223(18) 0.0275(19) -0.0127(15) -0.0013(15) -0.0016(14)
C54 0.0175(17) 0.0219(18) 0.0270(19) -0.0107(15) -0.0014(14) -0.0031(14)
C55 0.0124(16) 0.0265(19) 0.0284(19) -0.0142(15) -0.0022(14) -0.0004(13)
C56 0.0168(17) 0.0212(17) 0.0256(18) -0.0121(14) -0.0032(14) -0.0001(13)
C57 0.0177(17) 0.0209(17) 0.0265(18) -0.0121(14) -0.0019(14) -0.0012(13)
C58 0.0211(18) 0.0208(18) 0.038(2) -0.0106(16) 0.0020(16) -0.0029(14)
C59 0.036(2) 0.029(2) 0.054(3) -0.011(2) 0.021(2) -0.0086(18)
C60 0.038(4) 0.031(3) 0.033(3) -0.011(2) 0.019(3) -0.001(3)
C60B 0.039(6) 0.041(6) 0.051(6) -0.011(4) 0.011(4) 0.004(4)
C61 0.051(6) 0.037(4) 0.029(4) 0.002(3) 0.020(4) 0.002(4)
C61B 0.040(8) 0.028(7) 0.039(8) -0.003(6) -0.012(7) 0.005(6)
C62 0.036(4) 0.030(3) 0.031(4) -0.008(3) 0.010(4) -0.007(3)
C62B 0.032(7) 0.059(10) 0.029(8) -0.007(6) 0.001(6) 0.003(6)
C63 0.053(4) 0.041(3) 0.079(5) -0.014(3) 0.023(3) -0.010(3)
C64 0.051(4) 0.061(4) 0.069(4) -0.023(3) 0.012(3) -0.010(3)
C65 0.0131(16) 0.0265(18) 0.0238(18) -0.0126(15) -0.0041(13) 0.0006(13)
C66 0.0219(18) 0.0299(19) 0.0221(18) -0.0124(15) -0.0041(14) -0.0010(15)
C67 0.035(2) 0.031(2) 0.027(2) -0.0068(17) -0.0043(17) -0.0001(17)
C68 0.050(3) 0.045(3) 0.026(2) 0.0003(19) -0.005(2) -0.001(2)
N1 0.0203(15) 0.0185(14) 0.0221(15) -0.0076(12) -0.0033(12) 0.0015(11)
N2 0.0170(15) 0.0230(15) 0.0271(16) -0.0111(13) -0.0040(12) -0.0021(12)
N3 0.0328(19) 0.0192(15) 0.0339(19) -0.0072(14) -0.0095(15) 0.0055(13)
N4 0.0247(17) 0.0236(16) 0.037(2) -0.0097(14) 0.0067(14) -0.0030(13)
O1 0.0177(13) 0.0286(14) 0.0239(13) -0.0111(11) 0.0010(10) -0.0046(10)
O2 0.0188(12) 0.0209(12) 0.0202(12) -0.0106(10) 0.0006(10) -0.0024(10)
O3 0.0187(12) 0.0199(12) 0.0274(14) -0.0136(10) -0.0028(10) -0.0008(10)
O4 0.0156(13) 0.0240(14) 0.0513(19) -0.0178(13) -0.0116(12) 0.0026(10)
O5 0.0198(14) 0.0277(14) 0.0434(18) -0.0155(13) -0.0086(12) -0.0006(11)
O6 0.0236(14) 0.0205(13) 0.0352(16) -0.0061(11) -0.0059(11) -0.0007(10)
O7 0.0257(14) 0.0197(13) 0.0323(15) -0.0091(11) 0.0015(12) 0.0012(11)
O8 0.0170(13) 0.0244(13) 0.0357(15) -0.0131(12) 0.0039(11) -0.0012(10)
C73 0.0127(15) 0.0132(15) 0.0213(17) -0.0059(12) -0.0017(12) 0.0026(12)
C74 0.0150(16) 0.0154(15) 0.0219(17) -0.0081(13) -0.0049(13) 0.0023(12)
C75 0.0147(16) 0.0193(16) 0.0205(17) -0.0108(13) -0.0024(13) 0.0022(13)
C76 0.0168(16) 0.0178(16) 0.0204(17) -0.0081(13) -0.0011(13) 0.0008(13)
C77 0.0151(16) 0.0176(16) 0.0177(16) -0.0066(13) -0.0017(12) 0.0014(12)
C78 0.0148(16) 0.0178(16) 0.0192(16) -0.0058(13) -0.0028(12) 0.0003(12)
C79 0.0177(17) 0.0222(17) 0.0219(18) -0.0123(14) -0.0008(13) -0.0009(13)
C80 0.0247(19) 0.031(2) 0.0172(17) -0.0086(15) -0.0002(14) -0.0036(15)
C81 0.047(3) 0.035(2) 0.031(2) -0.0149(19) -0.001(2) -0.002(2)
C82 0.042(5) 0.043(4) 0.021(3) -0.016(3) -0.008(3) 0.004(4)
C82B 0.053(9) 0.030(7) 0.022(6) -0.014(5) -0.014(6) -0.004(7)
C83 0.031(4) 0.040(4) 0.027(4) -0.010(3) 0.008(3) 0.005(3)
C83B 0.14(3) 0.039(10) 0.036(11) -0.023(9) -0.040(15) 0.046(15)
C84 0.035(4) 0.040(4) 0.018(3) -0.006(3) -0.002(3) 0.001(3)
C84B 0.080(16) 0.056(12) 0.056(13) -0.006(9) -0.002(12) 0.040(11)
C85 0.054(4) 0.071(4) 0.078(5) -0.010(4) -0.018(3) -0.019(3)
C86 0.0137(15) 0.0207(17) 0.0185(17) -0.0073(13) -0.0025(12) 0.0009(13)
C87 0.0219(18) 0.0195(16) 0.0190(17) -0.0060(13) -0.0033(13) -0.0018(13)
C88 0.030(2) 0.031(2) 0.026(2) -0.0092(16) -0.0063(16) -0.0073(16)
C89 0.063(3) 0.048(3) 0.024(2) -0.009(2) -0.011(2) -0.021(2)
C90 0.0149(16) 0.0166(16) 0.0192(16) -0.0074(13) -0.0041(13) -0.0009(12)
C91 0.0132(15) 0.0209(17) 0.0184(16) -0.0068(13) -0.0026(12) 0.0015(13)
C92 0.0141(16) 0.0168(16) 0.0222(17) -0.0072(13) 0.0000(13) -0.0010(12)
C93 0.0163(16) 0.0173(16) 0.0237(17) -0.0086(13) -0.0031(13) -0.0005(13)
C94 0.0145(16) 0.0215(17) 0.0187(16) -0.0108(13) 0.0003(13) -0.0018(13)
C95 0.0164(16) 0.0214(17) 0.0185(16) -0.0075(13) -0.0010(13) -0.0027(13)
C96 0.0194(17) 0.0178(16) 0.0225(18) -0.0059(13) 0.0019(13) -0.0028(13)
C97 0.027(2) 0.0269(19) 0.027(2) -0.0062(16) 0.0053(16) -0.0066(16)
C98 0.030(2) 0.033(2) 0.0222(19) -0.0047(16) 0.0035(16) -0.0024(17)
C99 0.044(3) 0.042(3) 0.029(2) -0.0046(19) 0.010(2) -0.010(2)
C100 0.046(3) 0.074(4) 0.026(2) -0.004(2) 0.009(2) 0.000(3)
C101 0.052(4) 0.101(5) 0.053(4) -0.045(4) 0.019(3) -0.024(4)
C102 0.061(4) 0.064(4) 0.067(4) -0.030(3) 0.010(3) -0.011(3)
C103 0.0147(16) 0.0192(16) 0.0234(18) -0.0107(13) 0.0006(13) -0.0006(13)
C104 0.0184(17) 0.0275(18) 0.0226(18) -0.0130(15) 0.0015(14) -0.0033(14)
C105 0.024(2) 0.041(2) 0.031(2) -0.0174(18) -0.0036(16) -0.0064(17)
C106 0.038(3) 0.065(3) 0.030(2) -0.022(2) -0.0050(19) -0.010(2)
C107 0.0147(16) 0.0179(16) 0.0223(17) -0.0099(13) 0.0004(13) 0.0017(12)
C108 0.0160(16) 0.0144(15) 0.0254(18) -0.0075(13) 0.0004(13) 0.0016(12)
C109 0.0183(17) 0.0170(16) 0.0223(17) -0.0073(13) -0.0015(13) 0.0035(13)
C110 0.0154(16) 0.0163(16) 0.0257(18) -0.0090(14) -0.0019(13) 0.0002(12)
C111 0.0149(16) 0.0161(16) 0.0223(17) -0.0086(13) 0.0015(13) -0.0012(12)
C112 0.0170(16) 0.0188(16) 0.0170(16) -0.0073(13) 0.0011(13) 0.0010(13)
C113 0.0188(17) 0.0174(16) 0.030(2) -0.0052(14) -0.0032(14) 0.0022(13)
C114 0.035(2) 0.0194(18) 0.030(2) 0.0014(15) -0.0050(17) -0.0029(16)
C115 0.037(2) 0.034(2) 0.030(2) -0.0005(18) -0.0032(18) -0.0014(19)
C116 0.046(3) 0.041(3) 0.029(2) 0.0014(19) 0.003(2) -0.006(2)
C117 0.055(3) 0.049(3) 0.037(3) -0.004(2) 0.005(2) -0.013(2)
C118 0.080(5) 0.080(5) 0.031(3) 0.001(3) 0.007(3) -0.015(4)
C119 0.134(9) 0.092(6) 0.037(3) -0.008(4) 0.018(4) -0.031(6)
C120 0.0167(16) 0.0209(17) 0.0218(17) -0.0087(14) 0.0013(13) -0.0016(13)
C121 0.0217(18) 0.0236(18) 0.0217(18) -0.0068(14) -0.0005(14) -0.0022(14)
C122 0.031(2) 0.031(2) 0.026(2) -0.0095(16) 0.0039(16) -0.0017(17)
C123 0.046(3) 0.046(3) 0.027(2) -0.013(2) 0.0035(19) -0.003(2)
C124 0.0158(16) 0.0152(15) 0.0238(17) -0.0067(13) -0.0003(13) -0.0008(12)
C125 0.0117(15) 0.0192(16) 0.0216(17) -0.0047(13) -0.0027(13) -0.0015(12)
C126 0.0159(16) 0.0192(16) 0.0199(17) -0.0056(13) -0.0036(13) -0.0014(13)
C127 0.0188(17) 0.0144(15) 0.0207(17) -0.0070(13) 0.0001(13) 0.0009(13)
C128 0.0148(16) 0.0174(16) 0.0195(16) -0.0057(13) -0.0014(13) -0.0021(12)
C129 0.0151(16) 0.0176(16) 0.0208(17) -0.0058(13) -0.0017(13) -0.0011(13)
C130 0.0158(16) 0.0165(16) 0.0236(18) -0.0074(13) -0.0049(13) 0.0006(12)
C131 0.0188(17) 0.0270(19) 0.0247(19) -0.0109(15) -0.0058(14) -0.0007(14)
C132 0.027(2) 0.036(2) 0.0223(19) -0.0085(16) -0.0035(15) -0.0064(17)
C133 0.0255(19) 0.029(2) 0.0231(19) -0.0093(15) -0.0065(15) 0.0033(15)
C134 0.035(2) 0.036(2) 0.025(2) -0.0096(17) -0.0058(17) 0.0039(18)
C135 0.050(3) 0.039(2) 0.033(2) -0.014(2) -0.017(2) 0.008(2)
C136 0.074(4) 0.059(3) 0.029(3) -0.016(2) -0.016(3) 0.023(3)
C137 0.0150(16) 0.0181(16) 0.0215(17) -0.0080(13) -0.0019(13) -0.0003(13)
C138 0.0202(17) 0.0206(17) 0.0207(17) -0.0054(13) -0.0034(13) -0.0014(13)
C139 0.026(2) 0.029(2) 0.031(2) -0.0025(16) 0.0017(16) -0.0053(16)
C140 0.055(3) 0.041(3) 0.031(2) -0.005(2) 0.010(2) -0.017(2)
N5 0.0201(15) 0.0227(15) 0.0198(15) -0.0095(12) -0.0002(12) 0.0022(12)
N6 0.0185(15) 0.0197(14) 0.0225(16) -0.0038(12) -0.0014(12) 0.0016(11)
N7 0.0246(17) 0.0202(15) 0.0256(17) -0.0023(13) -0.0044(13) 0.0042(12)
N8 0.0183(15) 0.0207(14) 0.0203(15) -0.0075(12) -0.0038(12) -0.0018(11)
O11 0.0182(12) 0.0248(13) 0.0261(13) -0.0155(11) -0.0012(10) -0.0031(10)
O12 0.0163(12) 0.0275(13) 0.0195(12) -0.0084(10) 0.0013(10) -0.0046(10)
O13 0.0138(12) 0.0198(12) 0.0255(13) -0.0087(10) 0.0017(10) 0.0006(9)
O14 0.0219(13) 0.0156(12) 0.0298(14) -0.0052(10) 0.0042(11) 0.0005(10)
O15 0.0183(13) 0.0171(12) 0.0313(14) -0.0028(10) -0.0026(11) -0.0012(10)
O16 0.0170(13) 0.0236(13) 0.0288(14) -0.0075(11) -0.0058(10) -0.0013(10)
O17 0.0148(12) 0.0189(12) 0.0350(15) -0.0093(11) -0.0066(11) 0.0020(10)
O18 0.0186(12) 0.0199(12) 0.0291(14) -0.0153(11) -0.0059(10) 0.0019(10)
C145 0.034(2) 0.057(3) 0.028(2) -0.004(2) -0.0021(18) -0.006(2)
C146 0.034(2) 0.038(2) 0.028(2) -0.0050(18) 0.0007(17) -0.0078(18)
C147 0.029(2) 0.034(2) 0.033(2) -0.0042(18) -0.0004(17) -0.0045(17)
C148 0.048(3) 0.049(3) 0.035(3) -0.008(2) 0.002(2) -0.001(2)
F1 0.098(3) 0.0442(18) 0.0452(19) -0.0124(15) 0.0098(19) 0.0036(19)
F2 0.0301(17) 0.135(4) 0.0429(19) -0.021(2) 0.0035(14) -0.012(2)
F3 0.0304(15) 0.080(2) 0.0365(16) -0.0138(15) -0.0023(12) -0.0074(14)
F4 0.078(2) 0.0379(16) 0.0337(15) -0.0034(12) -0.0052(15) -0.0128(15)
F5 0.0576(19) 0.0387(15) 0.0401(16) -0.0065(12) 0.0002(14) -0.0183(14)
F6 0.0291(14) 0.0617(19) 0.0386(15) -0.0062(14) -0.0035(11) -0.0094(13)
F7 0.0418(19) 0.102(3) 0.0384(17) -0.0052(18) -0.0035(14) 0.0244(19)
F8 0.122(4) 0.0421(18) 0.0404(18) -0.0091(15) 0.011(2) -0.004(2)
I1 0.04548(18) 0.05082(18) 0.03030(15) -0.00882(13) 0.00255(12) -0.01461(14)
I2 0.03172(15) 0.05005(18) 0.03014(15) -0.00551(12) -0.00172(11) -0.00048(12)
C149 0.039(3) 0.039(2) 0.022(2) -0.0013(17) -0.0021(17) -0.0004(19)
C150 0.035(2) 0.037(2) 0.024(2) -0.0010(17) -0.0024(17) 0.0009(18)
C151 0.028(2) 0.036(2) 0.026(2) -0.0028(17) -0.0046(16) -0.0011(17)
C152 0.054(3) 0.061(3) 0.026(2) -0.006(2) -0.004(2) 0.013(3)
F9 0.095(3) 0.0466(18) 0.0410(18) -0.0126(14) 0.0094(18) -0.0213(18)
F10 0.0385(17) 0.080(2) 0.0343(16) -0.0046(15) -0.0039(13) 0.0156(16)
F11 0.0318(16) 0.100(3) 0.0309(15) -0.0060(16) -0.0047(12) 0.0111(16)
F12 0.095(3) 0.0371(16) 0.0326(15) -0.0039(12) 0.0032(16) -0.0100(17)
F13 0.071(2) 0.0410(16) 0.0366(16) -0.0021(13) -0.0070(15) -0.0191(15)
F14 0.0307(15) 0.079(2) 0.0315(15) -0.0105(14) -0.0049(11) -0.0088(14)
F15 0.042(2) 0.180(5) 0.042(2) -0.018(3) -0.0012(16) 0.025(3)
F16 0.166(5) 0.047(2) 0.0398(19) -0.0085(16) 0.006(2) 0.029(2)
I3 0.02798(14) 0.05274(18) 0.02471(13) -0.00554(12) -0.00223(10) 0.00255(12)
I4 0.04430(17) 0.04585(17) 0.02504(14) -0.00625(12) -0.00054(11) -0.00514(13)
C69 0.033(2) 0.032(2) 0.033(2) -0.0120(18) -0.0015(18) 0.0077(18)
C70 0.025(2) 0.0209(18) 0.036(2) -0.0049(16) 0.0043(16) 0.0017(15)
C71 0.039(2) 0.024(2) 0.034(2) -0.0028(17) 0.0053(19) 0.0007(17)
C72 0.030(2) 0.0221(19) 0.051(3) -0.0083(18) 0.002(2) -0.0023(16)
O9 0.0282(15) 0.0236(14) 0.0464(19) -0.0170(13) -0.0028(13) 0.0034(11)
O10 0.0316(15) 0.0193(13) 0.0325(15) -0.0094(11) 0.0027(12) 0.0037(11)
C141 0.038(2) 0.034(2) 0.031(2) -0.0107(18) -0.0036(18) 0.0116(19)
C142 0.027(2) 0.0242(19) 0.039(2) -0.0084(17) 0.0065(17) 0.0014(16)
C143 0.045(3) 0.033(2) 0.034(2) -0.0035(19) 0.006(2) 0.009(2)
C144 0.033(2) 0.025(2) 0.065(3) -0.013(2) 0.014(2) -0.0004(18)
O19 0.0282(16) 0.0276(15) 0.0485(19) -0.0188(14) -0.0013(14) 0.0069(12)
O20 0.0287(15) 0.0250(14) 0.0336(16) -0.0127(12) 0.0016(12) 0.0027(11)
C153 0.099(6) 0.069(4) 0.034(3) -0.015(3) 0.003(3) -0.028(4)
Cl1 0.119(6) 0.117(5) 0.061(2) -0.019(2) -0.003(3) -0.073(5)
Cl2 0.0939(16) 0.0841(14) 0.1060(18) -0.0366(13) -0.0021(13) 0.0326(12)
Cl3 0.122(2) 0.0822(13) 0.0821(14) -0.0028(11) 0.0410(14) 0.0435(13)
C154 0.047(3) 0.044(3) 0.036(3) -0.010(2) -0.002(2) -0.005(2)
Cl4 0.0516(8) 0.0556(8) 0.0544(8) -0.0124(6) 0.0047(6) 0.0046(6)
Cl5 0.0682(11) 0.0956(13) 0.0778(12) -0.0550(11) 0.0035(9) 0.0064(9)
Cl6 0.0693(10) 0.0944(13) 0.0511(8) -0.0139(8) -0.0054(7) -0.0430(10)
Br5 0.01815(17) 0.02235(18) 0.02757(19) -0.01006(14) -0.00434(14) -0.00118(13)
Br4 0.0342(2) 0.0277(2) 0.0333(2) -0.00500(17) 0.00528(17) 0.00280(17)
Br1 0.0308(2) 0.0256(2) 0.0289(2) -0.00769(16) -0.00186(16) 0.00112(16)
Br6 0.0274(2) 0.02366(18) 0.02388(19) -0.00751(14) -0.00272(15) 0.00047(15)
Br7 0.0428(3) 0.02185(19) 0.0293(2) -0.00646(16) -0.00958(18) -0.00267(17)
Br8 0.0319(2) 0.0259(2) 0.0331(2) -0.00216(16) -0.00145(17) 0.00984(16)
Br2 0.02001(18) 0.02016(17) 0.02538(19) -0.00788(14) -0.00377(14) -0.00196(13)
Cl1B 0.106(6) 0.137(7) 0.049(2) -0.034(3) 0.007(3) -0.070(6)

loop_
_atom_type_symbol
_atom_type_description
_atom_type_scat_dispersion_real
_atom_type_scat_dispersion_imag
_atom_type_scat_source
C C 0.0181 0.0091 'International Tables Vol C Tables 4.2.6.8 and 6.1.1.4'
H H 0.0000 0.0000 'International Tables Vol C Tables 4.2.6.8 and 6.1.1.4'
Br Br -0.6763 1.2805 'International Tables Vol C Tables 4.2.6.8 and 6.1.1.4'
Cl Cl 0.3639 0.7018 'International Tables Vol C Tables 4.2.6.8 and 6.1.1.4'
F F 0.0727 0.0534 'International Tables Vol C Tables 4.2.6.8 and 6.1.1.4'
I I -0.3257 6.8362 'International Tables Vol C Tables 4.2.6.8 and 6.1.1.4'
N N 0.0311 0.0180 'International Tables Vol C Tables 4.2.6.8 and 6.1.1.4'
O O 0.0492 0.0322 'International Tables Vol C Tables 4.2.6.8 and 6.1.1.4'

loop_
_exptl_crystal_face_index_h
_exptl_crystal_face_index_k
_exptl_crystal_face_index_l
_exptl_crystal_face_perp_dist
_exptl_oxdiff_crystal_face_indexfrac_h
_exptl_oxdiff_crystal_face_indexfrac_k
_exptl_oxdiff_crystal_face_indexfrac_l
_exptl_oxdiff_crystal_face_x
_exptl_oxdiff_crystal_face_y
_exptl_oxdiff_crystal_face_z
-7 4 6 0.0946 -7.0001 4.0001 6.0008 -0.0577 0.8849 0.3998
8 6 -2 0.0977 8.0002 6.0000 -2.0017 0.0539 -1.0109 0.2729
-5 -12 0 0.1159 -5.0001 -12.0001 0.0016 -0.1435 0.6478 -0.7302
7 -2 -10 0.0934 7.0001 -2.0001 -10.0008 0.2863 -0.9164 -0.2808
-1 0 -21 0.0938 -1.0001 0.0000 -20.9991 1.0058 -0.0122 -0.0662
1 1 21 0.0663 1.0001 1.0000 20.9990 -0.9854 0.0093 0.1335
0 14 0 0.1326 -0.0000 14.0001 -0.0009 0.2859 -0.0407 0.9415
0 -14 -9 0.1706 -0.0000 -14.0001 -8.9988 0.1364 -0.0170 -0.9765
5 4 -14 0.1041 5.0000 4.0000 -14.0006 0.6371 -0.7143 0.1378
1 -13 4 0.1635 1.0001 -13.0001 4.0005 -0.4735 -0.0591 -0.8741
-2 -3 -21 0.0958 -2.0001 -3.0000 -20.9987 0.9648 0.1191 -0.2526
-5 2 -16 0.1076 -5.0002 2.0001 -15.9987 0.8932 0.5044 0.1491
-4 -9 -17 0.1092 -4.0002 -9.0001 -16.9982 0.6952 0.4074 -0.6099
-7 4 0 0.0816 -7.0002 4.0001 0.0010 0.2238 0.8464 0.3765

loop_
_geom_angle_atom_site_label_1
_geom_angle_atom_site_label_2
_geom_angle_atom_site_label_3
_geom_angle
C2 C1 C65 119.3(3)
C6 C1 C2 117.8(3)
C6 C1 C65 122.8(3)
C3 C2 C1 120.9(3)
O1 C2 C1 118.0(3)
O1 C2 C3 121.0(3)
C2 C3 C4 119.1(3)
C2 C3 C7 121.6(3)
C4 C3 C7 119.3(3)
C5 C4 C3 121.8(3)
O2 C4 C3 114.3(3)
O2 C4 C5 123.8(3)
C4 C5 C6 117.0(3)
C4 C5 C14 120.8(3)
C6 C5 C14 122.2(3)
C1 C6 C5 123.4(3)
C3 C7 N1 112.3(3)
N1 C8 C9 113.5(3)
C8 C9 C10 113.6(4)
C11 C10 C9 116.2(4)
C12 C11 C10 113.6(4)
C11 C12 C13 112.5(4)
C5 C14 C15 113.6(3)
C5 C14 C18 110.3(3)
C18 C14 C15 112.1(3)
C16 C15 C14 112.7(3)
C15 C16 C17 112.3(4)
C19 C18 C14 121.2(3)
C19 C18 C23 117.5(3)
C23 C18 C14 121.4(3)
C18 C19 C20 121.8(3)
O3 C19 C18 115.1(3)
O3 C19 C20 123.0(3)
C19 C20 C21 118.3(3)
C19 C20 C24 124.3(3)
C21 C20 C24 117.4(3)
C22 C21 C20 121.8(3)
O4 C21 C20 115.4(3)
O4 C21 C22 122.8(3)
C21 C22 C31 121.8(3)
C23 C22 C21 117.2(3)
C23 C22 C31 121.0(3)
C22 C23 C18 123.4(3)
N2 C24 C20 112.4(3)
N2 C25 C26 112.2(3)
C25 C26 C27 111.9(4)
C28 C27 C26 111.5(4)
C27 C28 C29 114.6(4)
C28 C29 C30 112.2(4)
C22 C31 C32 111.9(3)
C35 C31 C22 109.9(3)
C35 C31 C32 113.7(3)
C33 C32 C31 112.3(4)
C32 C33 C34 112.5(4)
C36 C35 C31 119.4(4)
C40 C35 C31 123.1(4)
C40 C35 C36 117.4(4)
C37 C36 C35 121.0(4)
O5 C36 C35 117.5(4)
O5 C36 C37 121.5(4)
C36 C37 C38 119.0(4)
C36 C37 C41 123.4(4)
C38 C37 C41 117.5(4)
C39 C38 C37 122.1(4)
O6 C38 C37 114.3(4)
O6 C38 C39 123.6(4)
C38 C39 C40 116.9(4)
C38 C39 C48 120.2(4)
C40 C39 C48 122.9(4)
C39 C40 C35 123.5(4)
N3 C41 C37 109.5(3)
N3 C42 C43 112.2(4)
C42 C43 C44 111.6(4)
C43 C44 C45 112.1(4)
C46 C45 C44 115.2(5)
C47 C46 C45 113.7(6)
C39 C48 C49 112.4(3)
C39 C48 C52 111.3(3)
C52 C48 C49 112.5(3)
C50 C49 C48 113.7(4)
C51 C50 C49 112.0(4)
C53 C52 C48 121.9(3)
C57 C52 C48 120.8(4)
C57 C52 C53 117.3(4)
C54 C53 C52 121.5(4)
O7 C53 C52 117.3(3)
O7 C53 C54 121.2(4)
C53 C54 C55 118.7(4)
C53 C54 C58 123.8(4)
C55 C54 C58 117.4(3)
C56 C55 C54 121.9(3)
O8 C55 C54 114.6(4)
O8 C55 C56 123.4(4)
C55 C56 C57 117.1(4)
C55 C56 C65 121.6(3)
C57 C56 C65 121.3(4)
C52 C57 C56 123.4(4)
C54 C58 N4 111.7(3)
N4 C59 C60 108.6(4)
N4 C59 C60B 116.5(8)
C61 C60 C59 114.6(6)
C61B C60B C59 104.8(11)
C62 C61 C60 113.8(7)
C60B C61B C62B 106.7(12)
C61 C62 C63 115.3(7)
C61B C62B C63 101.3(10)
C64 C63 C62 107.1(6)
C64 C63 C62B 126.5(8)
C1 C65 C56 110.5(3)
C1 C65 C66 115.0(3)
C56 C65 C66 110.4(3)
C67 C66 C65 113.5(3)
C66 C67 C68 111.0(4)
C8 N1 C7 114.6(3)
C25 N2 C24 111.4(3)
C41 N3 C42 114.2(3)
C59 N4 C58 113.4(3)
C74 C73 C137 120.4(3)
C78 C73 C74 117.6(3)
C78 C73 C137 122.0(3)
C73 C74 C75 121.4(3)
O11 C74 C73 124.3(3)
O11 C74 C75 114.3(3)
C74 C75 C76 119.2(3)
C74 C75 C79 118.5(3)
C76 C75 C79 122.3(3)
C75 C76 C77 121.3(3)
O12 C76 C75 120.8(3)
O12 C76 C77 117.9(3)
C76 C77 C86 120.3(3)
C78 C77 C76 117.3(3)
C78 C77 C86 122.4(3)
C73 C78 C77 123.2(3)
N5 C79 C75 111.3(3)
C81 C80 N5 112.7(3)
C80 C81 C82 113.4(5)
C80 C81 C82B 109.9(8)
C83 C82 C81 109.1(7)
C81 C82B C83B 114.2(15)
C82 C83 C84 110.4(6)
C84B C83B C82B 129.2(15)
C85 C84 C83 106.2(6)
C83B C84B C85 115.1(12)
C77 C86 C87 113.8(3)
C77 C86 C90 110.6(3)
C90 C86 C87 111.8(3)
C88 C87 C86 112.6(3)
C87 C88 C89 112.2(4)
C91 C90 C86 122.2(3)
C91 C90 C95 116.5(3)
C95 C90 C86 121.3(3)
C90 C91 C92 122.7(3)
O13 C91 C90 123.3(3)
O13 C91 C92 114.0(3)
C91 C92 C93 118.1(3)
C91 C92 C96 117.8(3)
C93 C92 C96 123.9(3)
C94 C93 C92 121.1(3)
O14 C93 C92 121.1(3)
O14 C93 C94 117.8(3)
C93 C94 C103 121.5(3)
C95 C94 C93 117.7(3)
C95 C94 C103 120.9(3)
C94 C95 C90 123.9(3)
C92 C96 N6 112.3(3)
N6 C97 C98 111.4(3)
C97 C98 C99 109.8(4)
C100 C99 C98 112.6(5)
C99 C100 C101 116.1(5)
C102 C101 C100 114.4(6)
C94 C103 C104 112.6(3)
C107 C103 C94 112.3(3)
C107 C103 C104 111.7(3)
C105 C104 C103 113.7(3)
C104 C105 C106 111.2(4)
C108 C107 C103 119.9(3)
C112 C107 C103 123.2(3)
C112 C107 C108 116.9(3)
C109 C108 C107 121.9(3)
O15 C108 C107 123.4(3)
O15 C108 C109 114.7(3)
C108 C109 C113 117.7(3)
C110 C109 C108 118.9(3)
C110 C109 C113 123.4(3)
C109 C110 C111 121.4(3)
O16 C110 C109 120.5(3)
O16 C110 C111 118.1(3)
C110 C111 C112 117.7(3)
C110 C111 C120 119.5(3)
C112 C111 C120 122.7(3)
C107 C112 C111 123.2(3)
C109 C113 N7 110.0(3)
N7 C114 C115 111.3(3)
C114 C115 C116 112.8(4)
C115 C116 C117 112.3(4)
C118 C117 C116 112.9(5)
C119 C118 C117 113.2(7)
C111 C120 C121 115.0(3)
C124 C120 C111 109.8(3)
C124 C120 C121 111.1(3)
C122 C121 C120 113.6(3)
C123 C122 C121 112.1(4)
C125 C124 C120 122.5(3)
C125 C124 C129 116.5(3)
C129 C124 C120 121.0(3)
C124 C125 C126 122.1(3)
O17 C125 C124 122.7(3)
O17 C125 C126 115.2(3)
C125 C126 C130 117.6(3)
C127 C126 C125 119.0(3)
C127 C126 C130 123.4(3)
C126 C127 C128 120.7(3)
O18 C127 C126 123.8(3)
O18 C127 C128 115.5(3)
C127 C128 C137 121.0(3)
C129 C128 C127 118.0(3)
C129 C128 C137 121.0(3)
C128 C129 C124 123.5(3)
N8 C130 C126 112.6(3)
C132 C131 N8 112.8(3)
C131 C132 C133 111.4(4)
C134 C133 C132 112.9(4)
C133 C134 C135 113.9(4)
C134 C135 C136 113.1(5)
C73 C137 C128 110.7(3)
C73 C137 C138 113.7(3)
C128 C137 C138 111.5(3)
C139 C138 C137 112.5(3)
C138 C139 C140 112.3(4)
C80 N5 C79 115.3(3)
C97 N6 C96 112.8(3)
C114 N7 C113 114.2(3)
C131 N8 C130 111.6(3)
C146 C145 I1 111.6(3)
F1 C145 C146 109.3(4)
F1 C145 F2 107.1(5)
F1 C145 I1 109.5(4)
F2 C145 C146 109.4(4)
F2 C145 I1 109.9(3)
C145 C146 C147 116.5(4)
F3 C146 C145 107.2(4)
F3 C146 C147 107.8(4)
F4 C146 C145 107.7(4)
F4 C146 C147 109.1(4)
F4 C146 F3 108.2(4)
C148 C147 C146 115.7(4)
F5 C147 C146 107.7(4)
F5 C147 C148 108.2(4)
F6 C147 C146 108.6(4)
F6 C147 C148 108.2(4)
F6 C147 F5 108.2(4)
C147 C148 I2 113.1(4)
F7 C148 C147 108.1(5)
F7 C148 I2 109.2(4)
F8 C148 C147 109.9(5)
F8 C148 F7 105.5(5)
F8 C148 I2 110.8(4)
C150 C149 I3 111.8(3)
F9 C149 C150 111.1(4)
F9 C149 F10 106.5(4)
F9 C149 I3 110.4(3)
F10 C149 C150 108.3(4)
F10 C149 I3 108.6(3)
C149 C150 C151 115.0(4)
F11 C150 C149 107.6(4)
F11 C150 C151 108.3(4)
F12 C150 C149 107.9(4)
F12 C150 C151 108.0(4)
F12 C150 F11 110.0(4)
C152 C151 C150 116.0(4)
F13 C151 C150 109.7(4)
F13 C151 C152 108.4(4)
F13 C151 F14 107.5(4)
F14 C151 C150 107.5(4)
F14 C151 C152 107.3(4)
C151 C152 I4 111.9(3)
F15 C152 C151 108.6(5)
F15 C152 I4 109.5(4)
F16 C152 C151 108.9(5)
F16 C152 F15 108.2(6)
F16 C152 I4 109.7(4)
O9 C69 C70 110.4(4)
O10 C70 C69 110.0(4)
O10 C71 C72 109.5(4)
O9 C72 C71 110.1(4)
C72 O9 C69 109.1(3)
C71 O10 C70 110.7(3)
O19 C141 C142 110.5(4)
O20 C142 C141 110.5(4)
O20 C143 C144 109.8(4)
O19 C144 C143 110.1(4)
C144 O19 C141 109.3(3)
C142 O20 C143 109.7(3)
Cl2 C153 Cl1 100.8(6)
Cl2 C153 Cl3 107.7(4)
Cl2 C153 Cl1B 124.7(7)
Cl3 C153 Cl1 123.2(6)
Cl3 C153 Cl1B 95.8(8)
Cl4 C154 Cl5 109.6(3)
Cl4 C154 Cl6 111.8(3)
Cl6 C154 Cl5 110.1(3)

loop_
_geom_bond_atom_site_label_1
_geom_bond_atom_site_label_2
_geom_bond_distance
C1 C2 1.406(5)
C1 C6 1.390(5)
C1 C65 1.524(5)
C2 C3 1.403(5)
C2 O1 1.373(5)
C3 C4 1.405(5)
C3 C7 1.500(5)
C4 C5 1.395(5)
C4 O2 1.369(4)
C5 C6 1.409(5)
C5 C14 1.520(5)
C7 N1 1.503(5)
C8 C9 1.514(5)
C8 N1 1.493(5)
C9 C10 1.532(5)
C10 C11 1.514(6)
C11 C12 1.505(7)
C12 C13 1.520(7)
C14 C15 1.539(5)
C14 C18 1.534(5)
C15 C16 1.523(6)
C16 C17 1.529(6)
C18 C19 1.395(5)
C18 C23 1.395(5)
C19 C20 1.399(5)
C19 O3 1.379(4)
C20 C21 1.406(5)
C20 C24 1.503(5)
C21 C22 1.398(5)
C21 O4 1.369(4)
C22 C23 1.394(5)
C22 C31 1.532(5)
C24 N2 1.503(5)
C25 C26 1.516(6)
C25 N2 1.498(5)
C26 C27 1.528(6)
C27 C28 1.520(6)
C28 C29 1.522(6)
C29 C30 1.542(7)
C31 C32 1.535(6)
C31 C35 1.527(6)
C32 C33 1.505(6)
C33 C34 1.540(7)
C35 C36 1.405(6)
C35 C40 1.397(5)
C36 C37 1.390(6)
C36 O5 1.378(5)
C37 C38 1.399(6)
C37 C41 1.508(6)
C38 C39 1.390(6)
C38 O6 1.375(5)
C39 C40 1.393(6)
C39 C48 1.530(5)
C41 N3 1.497(6)
C42 C43 1.515(7)
C42 N3 1.501(6)
C43 C44 1.527(6)
C44 C45 1.528(8)
C45 C46 1.528(8)
C46 C47 1.471(10)
C48 C49 1.538(6)
C48 C52 1.530(5)
C49 C50 1.520(5)
C50 C51 1.518(6)
C52 C53 1.403(6)
C52 C57 1.395(5)
C53 C54 1.394(5)
C53 O7 1.390(5)
C54 C55 1.403(5)
C54 C58 1.503(6)
C55 C56 1.394(6)
C55 O8 1.368(4)
C56 C57 1.398(5)
C56 C65 1.529(5)
C58 N4 1.506(6)
C59 C60 1.567(7)
C59 C60B 1.507(8)
C59 N4 1.499(6)
C60 C61 1.548(10)
C60B C61B 1.46(2)
C61 C62 1.514(11)
C61B C62B 1.52(2)
C62 C63 1.563(6)
C62B C63 1.535(8)
C63 C64 1.459(9)
C65 C66 1.535(5)
C66 C67 1.505(6)
C67 C68 1.533(6)
C73 C74 1.393(5)
C73 C78 1.392(5)
C73 C137 1.530(5)
C74 C75 1.395(5)
C74 O11 1.367(4)
C75 C76 1.397(5)
C75 C79 1.506(5)
C76 C77 1.399(5)
C76 O12 1.388(5)
C77 C78 1.398(5)
C77 C86 1.522(5)
C79 N5 1.500(5)
C80 C81 1.489(6)
C80 N5 1.499(5)
C81 C82 1.532(6)
C81 C82B 1.549(8)
C82 C83 1.491(14)
C82B C83B 1.55(3)
C83 C84 1.548(10)
C83B C84B 1.544(9)
C84 C85 1.531(7)
C84B C85 1.563(8)
C86 C87 1.534(5)
C86 C90 1.527(5)
C87 C88 1.524(5)
C88 C89 1.527(6)
C90 C91 1.394(5)
C90 C95 1.396(5)
C91 C92 1.403(5)
C91 O13 1.373(4)
C92 C93 1.407(5)
C92 C96 1.496(5)
C93 C94 1.401(5)
C93 O14 1.379(4)
C94 C95 1.389(5)
C94 C103 1.527(5)
C96 N6 1.506(5)
C97 C98 1.516(6)
C97 N6 1.498(5)
C98 C99 1.532(6)
C99 C100 1.531(7)
C100 C101 1.533(10)
C101 C102 1.485(10)
C103 C104 1.541(5)
C103 C107 1.525(5)
C104 C105 1.521(5)
C105 C106 1.527(6)
C107 C108 1.397(5)
C107 C112 1.394(5)
C108 C109 1.397(5)
C108 O15 1.373(5)
C109 C110 1.392(5)
C109 C113 1.492(5)
C110 C111 1.393(5)
C110 O16 1.383(4)
C111 C112 1.398(5)
C111 C120 1.529(5)
C113 N7 1.508(5)
C114 C115 1.509(7)
C114 N7 1.489(5)
C115 C116 1.518(6)
C116 C117 1.530(8)
C117 C118 1.528(9)
C118 C119 1.525(10)
C120 C121 1.536(5)
C120 C124 1.525(5)
C121 C122 1.523(5)
C122 C123 1.522(6)
C124 C125 1.395(5)
C124 C129 1.399(5)
C125 C126 1.399(5)
C125 O17 1.370(4)
C126 C127 1.396(5)
C126 C130 1.510(5)
C127 C128 1.401(5)
C127 O18 1.376(4)
C128 C129 1.386(5)
C128 C137 1.532(5)
C130 N8 1.506(5)
C131 C132 1.498(6)
C131 N8 1.501(5)
C132 C133 1.531(5)
C133 C134 1.517(6)
C134 C135 1.521(6)
C135 C136 1.525(8)
C137 C138 1.538(5)
C138 C139 1.526(5)
C139 C140 1.530(6)
C145 C146 1.534(7)
C145 F1 1.342(7)
C145 F2 1.345(6)
C145 I1 2.156(5)
C146 C147 1.550(6)
C146 F3 1.345(6)
C146 F4 1.344(6)
C147 C148 1.533(7)
C147 F5 1.346(6)
C147 F6 1.345(5)
C148 F7 1.357(7)
C148 F8 1.339(7)
C148 I2 2.144(6)
C149 C150 1.541(6)
C149 F9 1.333(6)
C149 F10 1.347(6)
C149 I3 2.165(4)
C150 C151 1.554(6)
C150 F11 1.338(6)
C150 F12 1.330(6)
C151 C152 1.533(7)
C151 F13 1.336(6)
C151 F14 1.345(5)
C152 F15 1.348(8)
C152 F16 1.326(8)
C152 I4 2.159(5)
C69 C70 1.509(6)
C69 O9 1.438(6)
C70 O10 1.429(5)
C71 C72 1.510(7)
C71 O10 1.423(5)
C72 O9 1.416(6)
C141 C142 1.505(6)
C141 O19 1.430(6)
C142 O20 1.420(5)
C143 C144 1.497(8)
C143 O20 1.435(6)
C144 O19 1.420(6)
C153 Cl1 1.809(11)
C153 Cl2 1.744(7)
C153 Cl3 1.748(9)
C153 Cl1B 1.770(11)
C154 Cl4 1.735(6)
C154 Cl5 1.764(6)
C154 Cl6 1.749(6)
